data_7103932
loop_
_publ_author_name
'Murrie, Mark'
'Biner, Daniel'
'Stoeckli-Evans, Helen'
'G\"udel, Hans U.'

_publ_section_title
;
 Increasing the crystallisation temperature to access new spin clusters:
 conversion of [Ni8(cit)6(OH)2(H2O)2]10- to [Ni8(cit)6(OH)2]10-
;
_journal_coden_ASTM CHCOFS
_journal_issue 2
_journal_name_full
;
 Chemical Communications (Cambridge, United Kingdom)
;
_journal_page_first 230
_journal_page_last 231
_journal_paper_doi 10.1039/b210327c
_journal_year 2003
_chemical_formula_moiety 'C36 H26 Ni8 O44, 10(C4 H12 N), 24(H2 O)'
_chemical_formula_sum 'C76 H194 N10 Ni8 O68'
_chemical_formula_weight 2811.13
_space_group_IT_number 2
_symmetry_cell_setting triclinic
_symmetry_space_group_name_Hall '-P 1'
_symmetry_space_group_name_H-M 'P -1'
_atom_sites_solution_hydrogens geom
_atom_sites_solution_primary direct
_atom_sites_solution_secondary difmap
_audit_creation_method SHELXL-97
_cell_angle_alpha 79.703(9)
_cell_angle_beta 87.441(9)
_cell_angle_gamma 70.468(8)
_cell_formula_units_Z 2
_cell_length_a 13.9785(10)
_cell_length_b 19.1426(14)
_cell_length_c 24.6570(19)
_cell_measurement_reflns_used 8000
_cell_measurement_temperature 153(2)
_cell_measurement_theta_max 25.92
_cell_measurement_theta_min 2.18
_cell_volume 6117.2(8)
_computing_cell_refinement 'CELL (Stoe IPDS Software, 2000)'
_computing_data_collection 'EXPOSE (Stoe IPDS Software, 2000)'
_computing_data_reduction 'INTEGRATE (Stoe IPDS Software, 2000)'
_computing_molecular_graphics 'PLATON99 (Spek, 1990)'
_computing_publication_material 'SHELXL-97 (Sheldrick, 1997)'
_computing_structure_refinement 'SHELXL-97 (Sheldrick, 1997)'
_computing_structure_solution 'SHELXS-97 (Sheldrick, 1990)'
_diffrn_ambient_temperature 153(2)
_diffrn_detector_area_resol_mean 0.81\%A
_diffrn_measured_fraction_theta_full 0.929
_diffrn_measured_fraction_theta_max 0.929
_diffrn_measurement_device_type 'STOE IPDS'
_diffrn_measurement_method 'phi oscillation'
_diffrn_radiation_monochromator graphite
_diffrn_radiation_source 'fine-focus sealed tube'
_diffrn_radiation_type MoK\a
_diffrn_radiation_wavelength 0.71073
_diffrn_reflns_av_R_equivalents 0.0944
_diffrn_reflns_av_sigmaI/netI 0.1728
_diffrn_reflns_limit_h_max 17
_diffrn_reflns_limit_h_min -17
_diffrn_reflns_limit_k_max 22
_diffrn_reflns_limit_k_min -23
_diffrn_reflns_limit_l_max 30
_diffrn_reflns_limit_l_min -30
_diffrn_reflns_number 47845
_diffrn_reflns_theta_full 25.92
_diffrn_reflns_theta_max 25.92
_diffrn_reflns_theta_min 2.18
_diffrn_standards_decay_% 0
_diffrn_standards_interval_time 0
_diffrn_standards_number 0
_exptl_absorpt_coefficient_mu 1.307
_exptl_absorpt_correction_type none
_exptl_crystal_colour pale_green
_exptl_crystal_density_diffrn 1.526
_exptl_crystal_density_meas ?
_exptl_crystal_density_method 'not measured'
_exptl_crystal_description plate
_exptl_crystal_F_000 2972
_exptl_crystal_size_max 0.35
_exptl_crystal_size_mid 0.25
_exptl_crystal_size_min 0.20
_refine_diff_density_max 1.256
_refine_diff_density_min -0.779
_refine_diff_density_rms 0.124
_refine_ls_extinction_method none
_refine_ls_goodness_of_fit_ref 0.831
_refine_ls_hydrogen_treatment constr
_refine_ls_matrix_type full
_refine_ls_number_parameters 793
_refine_ls_number_reflns 22174
_refine_ls_number_restraints 0
_refine_ls_restrained_S_all 0.831
_refine_ls_R_factor_all 0.1295
_refine_ls_R_factor_gt 0.0642
_refine_ls_shift/su_max 0.001
_refine_ls_shift/su_mean 0.000
_refine_ls_structure_factor_coef Fsqd
_refine_ls_weighting_details 'calc w=1/[\s^2^(Fo^2^)+(0.0835P)^2^] where P=(Fo^2^+2Fc^2^)/3'
_refine_ls_weighting_scheme calc
_refine_ls_wR_factor_gt 0.1513
_refine_ls_wR_factor_ref 0.1708
_reflns_number_gt 10919
_reflns_number_total 22174
_reflns_threshold_expression I>2sigma(I)
_cod_data_source_file b210327c.txt
_cod_data_source_block mm163
_cod_depositor_comments
;
The following automatic conversions were performed:

'_exptl_crystal_density_meas' value 'none' was changed to '?' - the
value is perceived as not measured.

Automatic conversion script
Id: cif_fix_values 3008 2015-01-20 13:52:24Z robertas 
;
_cod_original_sg_symbol_Hall '-1 P'
_cod_database_code 7103932

loop_
_symmetry_equiv_pos_as_xyz
'x, y, z'
'-x, -y, -z'

loop_
_atom_site_label
_atom_site_type_symbol
_atom_site_fract_x
_atom_site_fract_y
_atom_site_fract_z
_atom_site_U_iso_or_equiv
_atom_site_adp_type
_atom_site_occupancy
_atom_site_symmetry_multiplicity
_atom_site_calc_flag
_atom_site_refinement_flags
_atom_site_disorder_assembly
_atom_site_disorder_group
Ni1 Ni 0.05784(6) 0.42761(4) 0.47955(3) 0.01742(19) Uani 1 1 d . . .
Ni2 Ni 0.22233(7) 0.31968(4) 0.56095(3) 0.01964(19) Uani 1 1 d . . .
Ni3 Ni 0.20923(7) 0.27244(5) 0.45815(3) 0.0227(2) Uani 1 1 d . . .
Ni4 Ni -0.01347(7) 0.69937(4) 0.46170(3) 0.0207(2) Uani 1 1 d . . .
O1 O -0.0766(3) 0.6253(2) 0.43784(16) 0.0195(10) Uani 1 1 d . . .
H1 H -0.0518 0.5965 0.4151 0.029 Uiso 1 1 d . . .
O2 O 0.2099(3) 0.3720(2) 0.48145(17) 0.0199(10) Uani 1 1 d . . .
O3 O 0.3148(4) 0.3787(3) 0.56533(18) 0.0248(11) Uani 1 1 d . . .
O4 O 0.3900(4) 0.4530(3) 0.51412(19) 0.0357(13) Uani 1 1 d . . .
O5 O 0.0898(3) 0.5168(2) 0.49893(16) 0.0183(10) Uani 1 1 d . . .
O6 O 0.1317(3) 0.6141(2) 0.45497(18) 0.0239(10) Uani 1 1 d . . .
O7 O 0.2596(4) 0.3140(3) 0.38475(18) 0.0293(11) Uani 1 1 d . . .
O8 O 0.3517(5) 0.3732(4) 0.3336(2) 0.0578(18) Uani 1 1 d . . .
O9 O -0.0528(3) 0.6676(2) 0.54162(17) 0.0220(10) Uani 1 1 d . . .
O10 O -0.0225(3) 0.5201(2) 0.60008(17) 0.0216(10) Uani 1 1 d . . .
O11 O 0.0453(4) 0.5110(3) 0.68144(19) 0.0392(13) Uani 1 1 d . . .
O12 O -0.1790(4) 0.8078(3) 0.5746(2) 0.0331(12) Uani 1 1 d . . .
O13 O -0.1023(5) 0.8361(3) 0.6389(2) 0.0536(17) Uani 1 1 d . . .
O14 O 0.0585(4) 0.7513(3) 0.50341(18) 0.0283(11) Uani 1 1 d . . .
O15 O 0.1355(4) 0.7354(3) 0.5840(2) 0.0482(15) Uani 1 1 d . . .
O16 O -0.1678(4) 0.7581(2) 0.46091(18) 0.0237(10) Uani 1 1 d . . .
O17 O -0.2620(4) 0.7556(3) 0.36942(19) 0.0303(12) Uani 1 1 d . . .
O18 O -0.2637(5) 0.8701(3) 0.3308(2) 0.0432(14) Uani 1 1 d . . .
O19 O -0.3556(4) 0.7887(3) 0.5137(2) 0.0347(12) Uani 1 1 d . . .
O20 O -0.4654(5) 0.8685(4) 0.4497(3) 0.0681(19) Uani 1 1 d . . .
O21 O 0.0039(4) 0.7600(2) 0.38804(19) 0.0280(11) Uani 1 1 d . . .
O22 O -0.0029(5) 0.8747(3) 0.3476(2) 0.0507(16) Uani 1 1 d . . .
C1 C 0.2797(5) 0.4113(3) 0.4666(2) 0.0180(14) Uani 1 1 d . . .
C2 C 0.3309(5) 0.4157(4) 0.5195(3) 0.0227(15) Uani 1 1 d . . .
C3 C 0.2262(5) 0.4924(3) 0.4354(2) 0.0202(14) Uani 1 1 d . . .
H3B H 0.2790 0.5157 0.4242 0.024 Uiso 1 1 calc R . .
H3A H 0.1952 0.4885 0.4012 0.024 Uiso 1 1 calc R . .
C4 C 0.1451(5) 0.5454(4) 0.4652(3) 0.0210(15) Uani 1 1 d . . .
C5 C 0.3615(5) 0.3675(4) 0.4304(3) 0.0239(15) Uani 1 1 d . . .
H5B H 0.4014 0.3188 0.4527 0.029 Uiso 1 1 calc R . .
H5A H 0.4083 0.3962 0.4187 0.029 Uiso 1 1 calc R . .
C6 C 0.3197(6) 0.3522(4) 0.3788(3) 0.0283(16) Uani 1 1 d . . .
C7 C 0.0135(6) 0.6725(4) 0.5826(3) 0.0271(16) Uani 1 1 d . . .
C8 C 0.0743(6) 0.7231(4) 0.5549(3) 0.0295(17) Uani 1 1 d . . .
C9 C 0.0865(6) 0.5933(4) 0.6055(3) 0.0310(17) Uani 1 1 d . . .
H9B H 0.1320 0.5975 0.6335 0.037 Uiso 1 1 calc R . .
H9A H 0.1292 0.5728 0.5751 0.037 Uiso 1 1 calc R . .
C10 C 0.0323(5) 0.5373(4) 0.6318(3) 0.0254(15) Uani 1 1 d . . .
C11 C -0.0488(6) 0.7081(4) 0.6298(3) 0.0278(16) Uani 1 1 d . . .
H11B H -0.0931 0.6784 0.6447 0.033 Uiso 1 1 calc R . .
H11A H -0.0015 0.7042 0.6598 0.033 Uiso 1 1 calc R . .
C12 C -0.1136(6) 0.7889(4) 0.6137(3) 0.0287(17) Uani 1 1 d . . .
C13 C -0.2085(6) 0.8282(4) 0.4251(3) 0.0271(16) Uani 1 1 d . . .
C14 C -0.2468(6) 0.8165(4) 0.3703(3) 0.0339(18) Uani 1 1 d . . .
C15 C -0.2999(6) 0.8796(4) 0.4532(3) 0.0368(19) Uani 1 1 d . . .
H15B H -0.2743 0.8941 0.4848 0.044 Uiso 1 1 calc R . .
H15A H -0.3326 0.9262 0.4266 0.044 Uiso 1 1 calc R . .
C16 C -0.3787(7) 0.8436(4) 0.4736(4) 0.040(2) Uani 1 1 d . . .
C17 C -0.1277(6) 0.8665(4) 0.4152(3) 0.0336(18) Uani 1 1 d . . .
H17B H -0.1611 0.9192 0.3969 0.040 Uiso 1 1 calc R . .
H17A H -0.1024 0.8684 0.4517 0.040 Uiso 1 1 calc R . .
C18 C -0.0358(6) 0.8315(4) 0.3811(3) 0.0309(17) Uani 1 1 d . . .
Ni21 Ni 0.43220(7) 0.58184(5) 0.99812(3) 0.0227(2) Uani 1 1 d . . .
Ni22 Ni 0.25966(7) 0.73565(5) 1.00478(3) 0.0250(2) Uani 1 1 d . . .
Ni23 Ni 0.20560(7) 0.60382(5) 1.01346(3) 0.0264(2) Uani 1 1 d . . .
Ni24 Ni 0.30523(8) 0.64295(5) 0.90200(3) 0.0268(2) Uani 1 1 d . . .
O23 O 0.3161(4) 0.5551(3) 0.96582(17) 0.0278(12) Uani 1 1 d . . .
H23 H 0.3177 0.5113 0.9587 0.042 Uiso 1 1 d . . .
O24 O 0.3774(4) 0.6865(3) 0.95333(17) 0.0241(11) Uani 1 1 d . . .
O25 O 0.3307(4) 0.7279(3) 0.84752(18) 0.0334(12) Uani 1 1 d . . .
O26 O 0.4402(5) 0.7889(4) 0.8289(2) 0.0551(17) Uani 1 1 d . . .
O27 O 0.2366(4) 0.8376(3) 0.95755(19) 0.0309(12) Uani 1 1 d . . .
O28 O 0.2992(5) 0.9260(3) 0.9198(3) 0.076(2) Uani 1 1 d . . .
O29 O 0.5508(4) 0.6121(2) 1.02160(18) 0.0270(11) Uani 1 1 d . . .
O30 O 0.6282(4) 0.6973(3) 1.0082(2) 0.0355(13) Uani 1 1 d . . .
O31 O 0.1887(4) 0.6934(3) 0.95177(17) 0.0275(11) Uani 1 1 d . . .
O32 O 0.0696(4) 0.6136(3) 0.98776(19) 0.0353(13) Uani 1 1 d . . .
O33 O -0.0574(5) 0.6853(3) 0.9303(2) 0.0480(16) Uani 1 1 d . . .
O34 O 0.2049(4) 0.6265(3) 0.85328(19) 0.0355(13) Uani 1 1 d . . .
O35 O 0.0657(4) 0.6735(3) 0.8016(2) 0.0408(14) Uani 1 1 d . . .
O36 O 0.1220(4) 0.7640(3) 1.04280(19) 0.0327(12) Uani 1 1 d . . .
O37 O -0.0465(5) 0.8104(5) 1.0411(2) 0.071(2) Uani 1 1 d . . .
O38 O 0.6811(4) 0.3753(2) 0.95130(17) 0.0246(11) Uani 1 1 d . . .
O39 O 0.7945(4) 0.4588(3) 0.91359(18) 0.0307(12) Uani 1 1 d . . .
O40 O 0.7339(4) 0.4845(3) 0.82804(19) 0.0373(13) Uani 1 1 d . . .
O41 O 0.4347(4) 0.5654(3) 0.86857(18) 0.0327(12) Uani 1 1 d . . .
O42 O 0.5263(4) 0.5162(2) 0.94646(17) 0.0238(11) Uani 1 1 d . . .
O43 O 0.6696(4) 0.2406(3) 0.93232(18) 0.0300(12) Uani 1 1 d . . .
O44 O 0.6079(4) 0.2636(3) 0.84754(18) 0.0331(12) Uani 1 1 d . . .
C19 C 0.4339(6) 0.7301(4) 0.9236(3) 0.0304(18) Uani 1 1 d . . .
C20 C 0.3998(7) 0.7499(4) 0.8613(3) 0.039(2) Uani 1 1 d . . .
C21 C 0.5478(6) 0.6824(4) 0.9300(3) 0.0321(18) Uani 1 1 d . . .
H21B H 0.5604 0.6359 0.9144 0.039 Uiso 1 1 calc R . .
H21A H 0.5890 0.7112 0.9095 0.039 Uiso 1 1 calc R . .
C22 C 0.5789(6) 0.6617(4) 0.9912(3) 0.0299(17) Uani 1 1 d . . .
C23 C 0.4166(6) 0.8032(4) 0.9457(3) 0.0352(19) Uani 1 1 d . . .
H23B H 0.4366 0.7900 0.9852 0.042 Uiso 1 1 calc R . .
H23A H 0.4627 0.8286 0.9262 0.042 Uiso 1 1 calc R . .
C24 C 0.3098(6) 0.8587(4) 0.9401(3) 0.0368(19) Uani 1 1 d . . .
C25 C 0.0871(6) 0.7262(4) 0.9316(3) 0.0272(17) Uani 1 1 d . . .
C26 C 0.0279(6) 0.6709(4) 0.9514(3) 0.0327(18) Uani 1 1 d . . .
C27 C 0.0846(6) 0.7447(4) 0.8683(3) 0.0306(17) Uani 1 1 d . . .
H27B H 0.0142 0.7749 0.8559 0.037 Uiso 1 1 calc R . .
H27A H 0.1276 0.7764 0.8566 0.037 Uiso 1 1 calc R . .
C28 C 0.1206(7) 0.6764(4) 0.8391(3) 0.0299(18) Uani 1 1 d . . .
C29 C 0.0338(6) 0.8003(4) 0.9543(3) 0.0304(17) Uani 1 1 d . . .
H29B H 0.0671 0.8376 0.9388 0.036 Uiso 1 1 calc R . .
H29A H -0.0377 0.8208 0.9412 0.036 Uiso 1 1 calc R . .
C30 C 0.0358(7) 0.7913(5) 1.0168(3) 0.040(2) Uani 1 1 d . . .
C31 C 0.6725(6) 0.4009(4) 0.8932(2) 0.0229(15) Uani 1 1 d . . .
C32 C 0.7388(6) 0.4519(4) 0.8764(3) 0.0282(17) Uani 1 1 d . . .
C33 C 0.5620(6) 0.4431(4) 0.8737(2) 0.0281(17) Uani 1 1 d . . .
H33B H 0.5619 0.4569 0.8330 0.034 Uiso 1 1 calc R . .
H33A H 0.5238 0.4074 0.8825 0.034 Uiso 1 1 calc R . .
C34 C 0.5031(6) 0.5142(4) 0.8966(3) 0.0257(17) Uani 1 1 d . . .
C35 C 0.7158(6) 0.3317(4) 0.8647(3) 0.0269(16) Uani 1 1 d . . .
H35B H 0.7085 0.3480 0.8242 0.032 Uiso 1 1 calc R . .
H35A H 0.7890 0.3073 0.8738 0.032 Uiso 1 1 calc R . .
C36 C 0.6602(6) 0.2746(4) 0.8831(3) 0.0294(17) Uani 1 1 d . . .
N1 N 0.3305 0.7261 0.4490 0.057 Uani 1 1 d . . .
C41 C 0.3374 0.6609 0.4967 0.109 Uani 1 1 d . . .
H41A H 0.2699 0.6671 0.5123 0.163 Uiso 1 1 calc R . .
H41B H 0.3839 0.6610 0.5253 0.163 Uiso 1 1 calc R . .
H41C H 0.3629 0.6131 0.4831 0.163 Uiso 1 1 calc R . .
C42 C 0.2770 0.7985 0.4657 0.259 Uani 1 1 d . . .
H42A H 0.2128 0.7974 0.4827 0.388 Uiso 1 1 calc R . .
H42B H 0.2633 0.8385 0.4332 0.388 Uiso 1 1 calc R . .
H42C H 0.3191 0.8081 0.4923 0.388 Uiso 1 1 calc R . .
C43 C 0.2671 0.7173 0.4091 0.131 Uani 1 1 d . . .
H43A H 0.2008 0.7200 0.4251 0.197 Uiso 1 1 calc R . .
H43B H 0.2987 0.6683 0.3976 0.197 Uiso 1 1 calc R . .
H43C H 0.2582 0.7575 0.3770 0.197 Uiso 1 1 calc R . .
C44 C 0.4275 0.7237 0.4248 0.079 Uani 1 1 d . . .
H44A H 0.4628 0.6734 0.4164 0.119 Uiso 1 1 calc R . .
H44B H 0.4686 0.7352 0.4509 0.119 Uiso 1 1 calc R . .
H44C H 0.4167 0.7610 0.3908 0.119 Uiso 1 1 calc R . .
N2 N 0.1590 0.9431 0.1059 0.097 Uani 1 1 d . . .
C45 C 0.1284 0.8782 0.1341 0.078 Uani 1 1 d . . .
H45A H 0.1451 0.8684 0.1735 0.117 Uiso 1 1 calc R . .
H45B H 0.1648 0.8334 0.1181 0.117 Uiso 1 1 calc R . .
H45C H 0.0551 0.8901 0.1291 0.117 Uiso 1 1 calc R . .
C46 C 0.0962 1.0126 0.1269 0.167 Uani 1 1 d . . .
H46A H 0.1135 1.0080 0.1658 0.250 Uiso 1 1 calc R . .
H46B H 0.0241 1.0189 0.1234 0.250 Uiso 1 1 calc R . .
H46C H 0.1098 1.0564 0.1054 0.250 Uiso 1 1 calc R . .
C47 C 0.2687 0.9258 0.1178 0.231 Uani 1 1 d . . .
H47A H 0.2794 0.9203 0.1575 0.346 Uiso 1 1 calc R . .
H47B H 0.2910 0.9668 0.0983 0.346 Uiso 1 1 calc R . .
H47C H 0.3080 0.8787 0.1052 0.346 Uiso 1 1 calc R . .
C48 C 0.1339 0.9515 0.0454 0.142 Uani 1 1 d . . .
H48A H 0.1740 0.9057 0.0316 0.213 Uiso 1 1 calc R . .
H48B H 0.1501 0.9947 0.0245 0.213 Uiso 1 1 calc R . .
H48C H 0.0615 0.9597 0.0410 0.213 Uiso 1 1 calc R . .
N3 N 0.0376 0.6648 0.2701 0.031 Uani 1 1 d . . .
C49 C 0.0667 0.7331 0.2518 0.042 Uani 1 1 d . . .
H49A H 0.0194 0.7671 0.2228 0.063 Uiso 1 1 calc R . .
H49B H 0.1357 0.7185 0.2373 0.063 Uiso 1 1 calc R . .
H49C H 0.0642 0.7587 0.2831 0.063 Uiso 1 1 calc R . .
C50 C 0.1084 0.6139 0.3153 0.052 Uani 1 1 d . . .
H50A H 0.0894 0.5688 0.3275 0.078 Uiso 1 1 calc R . .
H50B H 0.1041 0.6403 0.3464 0.078 Uiso 1 1 calc R . .
H50C H 0.1780 0.5993 0.3018 0.078 Uiso 1 1 calc R . .
C51 C 0.0412 0.6254 0.2233 0.051 Uani 1 1 d . . .
H51A H 0.0225 0.5802 0.2359 0.077 Uiso 1 1 calc R . .
H51B H 0.1100 0.6109 0.2086 0.077 Uiso 1 1 calc R . .
H51C H -0.0066 0.6589 0.1943 0.077 Uiso 1 1 calc R . .
C52 C -0.0659 0.6863 0.2920 0.041 Uani 1 1 d . . .
H52A H -0.0845 0.6411 0.3043 0.062 Uiso 1 1 calc R . .
H52B H -0.1136 0.7201 0.2631 0.062 Uiso 1 1 calc R . .
H52C H -0.0684 0.7121 0.3232 0.062 Uiso 1 1 calc R . .
N4 N -0.1364 0.5727 0.0761 0.036 Uani 1 1 d . . .
C53 C -0.1446 0.6506 0.0797 0.047 Uani 1 1 d . . .
H53A H -0.2103 0.6852 0.0642 0.071 Uiso 1 1 calc R . .
H53B H -0.0897 0.6636 0.0588 0.071 Uiso 1 1 calc R . .
H53C H -0.1393 0.6549 0.1183 0.071 Uiso 1 1 calc R . .
C54 C -0.2207 0.5530 0.1069 0.045 Uani 1 1 d . . .
H54A H -0.2860 0.5885 0.0916 0.067 Uiso 1 1 calc R . .
H54B H -0.2155 0.5560 0.1459 0.067 Uiso 1 1 calc R . .
H54C H -0.2161 0.5018 0.1035 0.067 Uiso 1 1 calc R . .
C55 C -0.0373 0.5190 0.0994 0.052 Uani 1 1 d . . .
H55A H -0.0333 0.4676 0.0968 0.078 Uiso 1 1 calc R . .
H55B H -0.0314 0.5228 0.1381 0.078 Uiso 1 1 calc R . .
H55C H 0.0181 0.5312 0.0786 0.078 Uiso 1 1 calc R . .
C56 C -0.1429 0.5664 0.0171 0.043 Uani 1 1 d . . .
H56A H -0.2079 0.6015 0.0011 0.064 Uiso 1 1 calc R . .
H56B H -0.1382 0.5148 0.0145 0.064 Uiso 1 1 calc R . .
H56C H -0.0871 0.5787 -0.0031 0.064 Uiso 1 1 calc R . .
N5 N -0.4380 0.9130 0.6471 0.100 Uani 1 1 d . . .
C57 C -0.4276 0.9415 0.5891 0.112 Uani 1 1 d . . .
H57A H -0.4827 0.9381 0.5676 0.168 Uiso 1 1 calc R . .
H57B H -0.3622 0.9114 0.5760 0.168 Uiso 1 1 calc R . .
H57C H -0.4309 0.9941 0.5846 0.168 Uiso 1 1 calc R . .
C58 C -0.3480 0.9177 0.6785 0.106 Uani 1 1 d . . .
H58A H -0.3517 0.8978 0.7177 0.158 Uiso 1 1 calc R . .
H58B H -0.3510 0.9703 0.6740 0.158 Uiso 1 1 calc R . .
H58C H -0.2841 0.8879 0.6637 0.158 Uiso 1 1 calc R . .
C59 C -0.5371 0.9588 0.6674 0.134 Uani 1 1 d . . .
H59A H -0.5435 0.9397 0.7065 0.201 Uiso 1 1 calc R . .
H59B H -0.5926 0.9553 0.6463 0.201 Uiso 1 1 calc R . .
H59C H -0.5403 1.0114 0.6627 0.201 Uiso 1 1 calc R . .
C60 C -0.4307 0.8303 0.6527 0.119 Uani 1 1 d . . .
H60A H -0.4354 0.8094 0.6917 0.179 Uiso 1 1 calc R . .
H60B H -0.3656 0.8017 0.6383 0.179 Uiso 1 1 calc R . .
H60C H -0.4864 0.8268 0.6318 0.179 Uiso 1 1 calc R . .
N6 N -0.2127 0.6587 0.7873 0.031 Uani 1 1 d . . .
C61 C -0.1949 0.7279 0.7581 0.063 Uani 1 1 d . . .
H61A H -0.1223 0.7209 0.7594 0.095 Uiso 1 1 calc R . .
H61B H -0.2329 0.7705 0.7760 0.095 Uiso 1 1 calc R . .
H61C H -0.2177 0.7379 0.7196 0.095 Uiso 1 1 calc R . .
C62 C -0.1506 0.5954 0.7600 0.041 Uani 1 1 d . . .
H62A H -0.0789 0.5909 0.7617 0.062 Uiso 1 1 calc R . .
H62B H -0.1726 0.6050 0.7214 0.062 Uiso 1 1 calc R . .
H62C H -0.1596 0.5484 0.7789 0.062 Uiso 1 1 calc R . .
C63 C -0.1789 0.6442 0.8460 0.061 Uani 1 1 d . . .
H63A H -0.1065 0.6379 0.8476 0.091 Uiso 1 1 calc R . .
H63B H -0.1901 0.5983 0.8654 0.091 Uiso 1 1 calc R . .
H63C H -0.2179 0.6868 0.8636 0.091 Uiso 1 1 calc R . .
C64 C -0.3206 0.6667 0.7850 0.032 Uani 1 1 d . . .
H64A H -0.3605 0.7088 0.8030 0.048 Uiso 1 1 calc R . .
H64B H -0.3306 0.6202 0.8041 0.048 Uiso 1 1 calc R . .
H64C H -0.3429 0.6765 0.7465 0.048 Uiso 1 1 calc R . .
N7 N 0.3499 0.6695 0.7034 0.072 Uani 1 1 d . . .
C65 C 0.3842 0.6117 0.7479 0.154 Uani 1 1 d . . .
H65A H 0.3732 0.6326 0.7820 0.231 Uiso 1 1 calc R . .
H65B H 0.4568 0.5854 0.7440 0.231 Uiso 1 1 calc R . .
H65C H 0.3469 0.5763 0.7491 0.231 Uiso 1 1 calc R . .
C66 C 0.4080 0.7232 0.7050 0.138 Uani 1 1 d . . .
H66A H 0.4049 0.7355 0.7421 0.208 Uiso 1 1 calc R . .
H66B H 0.3776 0.7695 0.6784 0.208 Uiso 1 1 calc R . .
H66C H 0.4790 0.6995 0.6956 0.208 Uiso 1 1 calc R . .
C67 C 0.3590 0.6525 0.6486 0.140 Uani 1 1 d . . .
H67A H 0.3268 0.6986 0.6222 0.210 Uiso 1 1 calc R . .
H67B H 0.3254 0.6156 0.6463 0.210 Uiso 1 1 calc R . .
H67C H 0.4309 0.6316 0.6398 0.210 Uiso 1 1 calc R . .
C68 C 0.2421 0.7182 0.7154 0.134 Uani 1 1 d . . .
H68A H 0.2395 0.7281 0.7531 0.201 Uiso 1 1 calc R . .
H68B H 0.1945 0.6916 0.7112 0.201 Uiso 1 1 calc R . .
H68C H 0.2231 0.7660 0.6894 0.201 Uiso 1 1 calc R . .
N81 N 0.1581 0.9597 0.7605 0.055 Uiso 0.50 1 d P . .
N82 N 0.2065 0.9848 0.7726 0.053 Uiso 0.50 1 d P . .
C81 C 0.1218 1.0540 0.7704 0.047 Uiso 0.50 1 d P . .
C82 C 0.2270 0.9995 0.7650 0.157 Uiso 0.50 1 d P . .
C83 C 0.2247 0.9618 0.7162 0.063 Uiso 0.50 1 d P . .
C84 C 0.1613 0.9394 0.7034 0.072 Uiso 0.50 1 d P . .
C85 C 0.0544 0.9967 0.7665 0.172 Uiso 0.50 1 d P . .
C86 C 0.3004 0.9860 0.7966 0.075 Uiso 0.50 1 d P . .
C87 C 0.1836 0.8941 0.8002 0.084 Uiso 0.50 1 d P . .
C88 C 0.1675 0.9172 0.8140 0.056 Uiso 0.50 1 d P . .
N91 N -0.4144 0.9548 0.0310 0.235 Uiso 1 1 d . A 1
C91 C -0.4799 0.9098 0.0025 0.191 Uiso 1 1 d . . 1
C92 C -0.4255 1.0290 -0.0185 0.212 Uiso 1 1 d . . 1
C93 C -0.4799 0.9868 0.0778 0.205 Uiso 1 1 d . A 1
C94 C -0.2886 0.9028 0.0366 0.272 Uiso 1 1 d . A 1
O59 O -0.2292 0.8814 -0.0017 0.057 Uiso 0.50 1 d P B 2
N101 N -0.3623 0.6171 0.2839 0.029 Uiso 0.50 1 d P . .
N111 N -0.3591 0.6526 0.2574 0.048 Uiso 0.50 1 d P . .
C111 C -0.3959 0.6029 0.2291 0.050 Uiso 1 1 d . . .
C112 C -0.4389 0.6869 0.3021 0.044 Uiso 0.50 1 d P . .
C113 C -0.3467 0.5516 0.3281 0.046 Uiso 0.50 1 d P . .
C114 C -0.2586 0.6324 0.2751 0.060 Uiso 0.50 1 d P . .
C115 C -0.4471 0.7202 0.2663 0.055 Uiso 0.50 1 d P . .
C116 C -0.2775 0.6769 0.2251 0.071 Uiso 0.50 1 d P . .
C117 C -0.3128 0.6072 0.3133 0.087 Uiso 0.50 1 d P . .
O45 O 0.4875 0.5084 0.4227 0.040 Uiso 1 1 d . . .
O46 O 0.3104 0.7332 0.2580 0.054 Uiso 1 1 d . . .
O47 O 0.3574 0.5006 0.2692 0.079 Uiso 1 1 d . . .
O48 O -0.4316 0.7554 0.1061 0.065 Uiso 1 1 d . . .
O49 O 0.4006 0.5932 0.3229 0.081 Uiso 1 1 d . . .
O50 O 0.0041 0.8165 0.7329 0.077 Uiso 1 1 d . . .
O51 O 0.1538 0.5356 0.7605 0.091 Uiso 1 1 d . . .
O52 O 0.1671 0.8631 0.2843 0.087 Uiso 1 1 d . . .
O53 O -0.1062 0.9713 0.0890 0.099 Uiso 1 1 d . . .
O54 O -0.3859 0.8668 0.2502 0.105 Uiso 1 1 d . . .
O55 O -0.1070 0.7929 0.1474 0.101 Uiso 1 1 d . . .
O56 O -0.2677 0.7777 0.9411 0.111 Uiso 1 1 d . . .
O57 O -0.4224 0.8600 0.8295 0.141 Uiso 1 1 d . . .
O58 O 0.4728 0.8726 0.3397 0.118 Uiso 1 1 d . . .
O60 O -0.2891 0.7802 0.1703 0.082 Uiso 0.50 1 d P . .
O61 O 0.2701 0.9493 0.3015 0.071 Uiso 0.50 1 d P . .
O63 O -0.3339 0.8593 0.1121 0.101 Uiso 0.50 1 d P . .
O64 O 0.4653 0.9824 0.2041 0.082 Uiso 0.50 1 d P . .
O65 O -0.1726 0.8025 0.8747 0.077 Uiso 0.50 1 d P . .
O66 O 0.4168 1.0016 0.8553 0.125 Uiso 0.50 1 d P . .
O67 O 0.1445 0.8667 0.6083 0.146 Uiso 0.50 1 d P . .
O68 O 0.1927 1.0076 0.4017 0.125 Uiso 0.50 1 d P . .
O69 O 0.2798 0.9649 0.2256 0.126 Uiso 0.50 1 d P . .
O70 O 0.0333 0.9339 0.4906 0.135 Uiso 0.50 1 d P . .
O71 O 0.3552 0.9275 0.4991 0.111 Uiso 0.50 1 d P . .
O72 O 0.3114 0.9039 0.5972 0.141 Uiso 0.50 1 d P . .
O73 O -0.3312 0.9134 0.8680 0.145 Uiso 0.50 1 d P . .
O74 O 0.2303 0.8484 0.5942 0.127 Uiso 0.50 1 d P . .
O75 O -0.1383 0.8982 0.7838 0.105 Uiso 0.50 1 d P . .
O76 O 0.0308 1.0181 0.4561 0.207 Uiso 0.50 1 d P . .
O77 O 0.1625 1.0252 0.4628 0.198 Uiso 0.50 1 d P . .
O78 O -0.3462 0.8272 0.9460 0.077 Uiso 0.50 1 d P . .
O79 O -0.2121 0.9149 0.7780 0.085 Uiso 0.50 1 d P . .

loop_
_atom_site_aniso_label
_atom_site_aniso_U_11
_atom_site_aniso_U_22
_atom_site_aniso_U_33
_atom_site_aniso_U_23
_atom_site_aniso_U_13
_atom_site_aniso_U_12
Ni1 0.0167(5) 0.0177(4) 0.0185(4) -0.0048(3) -0.0043(4) -0.0051(4)
Ni2 0.0190(5) 0.0176(4) 0.0218(4) -0.0027(3) -0.0072(4) -0.0047(4)
Ni3 0.0220(5) 0.0216(4) 0.0250(4) -0.0101(4) -0.0047(4) -0.0042(4)
Ni4 0.0221(5) 0.0182(4) 0.0231(4) -0.0034(3) -0.0057(4) -0.0079(4)
O1 0.023(3) 0.016(2) 0.019(2) -0.0059(18) -0.004(2) -0.004(2)
O2 0.017(3) 0.018(2) 0.025(2) -0.0044(18) -0.006(2) -0.005(2)
O3 0.024(3) 0.032(3) 0.024(2) -0.005(2) -0.006(2) -0.015(2)
O4 0.039(3) 0.050(3) 0.031(3) -0.003(2) -0.009(2) -0.031(3)
O5 0.016(3) 0.018(2) 0.020(2) -0.0026(18) -0.001(2) -0.005(2)
O6 0.020(3) 0.020(2) 0.034(3) -0.003(2) -0.001(2) -0.009(2)
O7 0.025(3) 0.038(3) 0.026(2) -0.014(2) 0.001(2) -0.007(3)
O8 0.097(6) 0.071(4) 0.027(3) -0.011(3) 0.010(3) -0.056(4)
O9 0.022(3) 0.026(2) 0.020(2) -0.0069(19) -0.010(2) -0.007(2)
O10 0.022(3) 0.027(2) 0.017(2) -0.0058(19) -0.007(2) -0.008(2)
O11 0.045(4) 0.048(3) 0.024(3) -0.001(2) -0.017(2) -0.016(3)
O12 0.038(3) 0.028(3) 0.036(3) -0.014(2) -0.009(3) -0.009(3)
O13 0.068(5) 0.045(3) 0.055(4) -0.027(3) -0.019(3) -0.016(3)
O14 0.034(3) 0.025(2) 0.029(3) -0.007(2) -0.007(2) -0.012(2)
O15 0.046(4) 0.070(4) 0.043(3) -0.011(3) -0.016(3) -0.036(4)
O16 0.026(3) 0.015(2) 0.026(2) -0.0032(19) -0.009(2) -0.001(2)
O17 0.033(3) 0.023(3) 0.034(3) -0.003(2) -0.013(2) -0.008(2)
O18 0.059(4) 0.025(3) 0.040(3) 0.008(2) -0.024(3) -0.010(3)
O19 0.029(3) 0.025(3) 0.045(3) -0.008(2) -0.005(3) -0.001(3)
O20 0.040(5) 0.047(4) 0.106(6) 0.001(4) -0.021(4) -0.006(4)
O21 0.031(3) 0.019(2) 0.032(3) -0.001(2) -0.008(2) -0.006(2)
O22 0.066(5) 0.032(3) 0.052(3) 0.005(3) 0.014(3) -0.022(3)
C1 0.014(4) 0.022(3) 0.021(3) -0.005(3) -0.003(3) -0.009(3)
C2 0.020(4) 0.026(4) 0.023(3) -0.007(3) -0.006(3) -0.008(3)
C3 0.021(4) 0.024(3) 0.017(3) -0.003(3) -0.002(3) -0.010(3)
C4 0.017(4) 0.027(4) 0.021(3) -0.004(3) -0.007(3) -0.008(3)
C5 0.019(4) 0.030(4) 0.023(3) -0.012(3) -0.002(3) -0.004(3)
C6 0.030(5) 0.033(4) 0.020(4) -0.008(3) -0.005(3) -0.006(4)
C7 0.023(4) 0.032(4) 0.026(4) -0.006(3) -0.018(3) -0.006(4)
C8 0.030(5) 0.032(4) 0.028(4) -0.014(3) -0.003(3) -0.008(4)
C9 0.024(4) 0.044(4) 0.030(4) -0.008(3) -0.013(3) -0.014(4)
C10 0.022(4) 0.025(4) 0.026(4) -0.004(3) -0.009(3) -0.003(3)
C11 0.027(5) 0.036(4) 0.021(3) -0.007(3) -0.006(3) -0.009(4)
C12 0.031(5) 0.029(4) 0.030(4) -0.011(3) -0.002(3) -0.012(4)
C13 0.031(5) 0.018(3) 0.029(4) -0.002(3) -0.012(3) -0.002(3)
C14 0.036(5) 0.027(4) 0.037(4) -0.007(3) -0.006(4) -0.006(4)
C15 0.047(6) 0.014(3) 0.040(4) -0.005(3) -0.001(4) 0.001(4)
C16 0.038(6) 0.017(4) 0.056(5) -0.007(4) -0.007(4) 0.004(4)
C17 0.046(5) 0.021(4) 0.033(4) -0.005(3) -0.007(4) -0.009(4)
C18 0.041(5) 0.026(4) 0.029(4) -0.002(3) -0.017(3) -0.014(4)
Ni21 0.0332(6) 0.0211(4) 0.0177(4) -0.0019(3) -0.0052(4) -0.0142(4)
Ni22 0.0368(6) 0.0219(4) 0.0219(4) -0.0010(3) -0.0067(4) -0.0174(5)
Ni23 0.0387(6) 0.0282(5) 0.0201(4) -0.0019(4) -0.0037(4) -0.0221(5)
Ni24 0.0381(6) 0.0310(5) 0.0173(4) -0.0023(4) -0.0062(4) -0.0194(5)
O23 0.043(3) 0.030(3) 0.020(2) 0.000(2) -0.007(2) -0.025(3)
O24 0.034(3) 0.031(3) 0.016(2) -0.0020(19) -0.005(2) -0.022(2)
O25 0.041(4) 0.041(3) 0.021(2) 0.002(2) -0.008(2) -0.020(3)
O26 0.066(5) 0.068(4) 0.040(3) 0.012(3) -0.005(3) -0.044(4)
O27 0.037(3) 0.022(2) 0.036(3) 0.006(2) -0.013(2) -0.017(3)
O28 0.044(4) 0.037(3) 0.134(6) 0.042(4) -0.029(4) -0.020(3)
O29 0.037(3) 0.025(2) 0.024(2) 0.002(2) -0.006(2) -0.019(2)
O30 0.040(3) 0.035(3) 0.039(3) -0.003(2) -0.008(3) -0.024(3)
O31 0.036(3) 0.037(3) 0.018(2) -0.004(2) -0.005(2) -0.022(3)
O32 0.047(4) 0.038(3) 0.030(3) 0.003(2) -0.008(2) -0.029(3)
O33 0.049(4) 0.064(4) 0.042(3) 0.008(3) -0.023(3) -0.038(4)
O34 0.043(4) 0.042(3) 0.027(3) -0.006(2) -0.009(3) -0.020(3)
O35 0.042(4) 0.057(4) 0.029(3) -0.012(2) -0.014(3) -0.020(3)
O36 0.035(3) 0.041(3) 0.028(3) -0.010(2) -0.007(2) -0.018(3)
O37 0.040(4) 0.148(7) 0.035(3) -0.013(4) 0.000(3) -0.046(5)
O38 0.036(3) 0.025(2) 0.018(2) -0.0008(19) -0.004(2) -0.016(2)
O39 0.044(4) 0.028(3) 0.025(2) -0.001(2) -0.007(2) -0.020(3)
O40 0.051(4) 0.035(3) 0.024(3) 0.007(2) 0.001(2) -0.017(3)
O41 0.045(4) 0.031(3) 0.018(2) -0.002(2) -0.012(2) -0.007(3)
O42 0.032(3) 0.023(2) 0.020(2) -0.0031(19) -0.008(2) -0.013(2)
O43 0.045(4) 0.026(3) 0.024(3) 0.001(2) -0.010(2) -0.018(3)
O44 0.045(4) 0.037(3) 0.023(2) -0.007(2) -0.011(2) -0.019(3)
C19 0.045(5) 0.028(4) 0.024(4) 0.006(3) -0.008(3) -0.024(4)
C20 0.048(6) 0.036(4) 0.037(4) 0.003(4) -0.010(4) -0.020(4)
C21 0.043(5) 0.035(4) 0.023(4) -0.005(3) 0.007(3) -0.021(4)
C22 0.028(5) 0.030(4) 0.031(4) -0.002(3) -0.006(3) -0.010(4)
C23 0.039(5) 0.027(4) 0.044(4) 0.002(3) -0.006(4) -0.019(4)
C24 0.035(5) 0.028(4) 0.048(5) 0.009(3) -0.018(4) -0.017(4)
C25 0.030(5) 0.038(4) 0.016(3) 0.007(3) -0.011(3) -0.021(4)
C26 0.049(6) 0.030(4) 0.025(4) 0.001(3) -0.007(4) -0.023(4)
C27 0.041(5) 0.038(4) 0.016(3) 0.003(3) -0.007(3) -0.021(4)
C28 0.041(5) 0.039(4) 0.016(3) 0.001(3) -0.005(3) -0.024(4)
C29 0.030(5) 0.032(4) 0.033(4) -0.001(3) -0.005(3) -0.017(4)
C30 0.047(6) 0.050(5) 0.035(4) -0.009(4) -0.003(4) -0.031(5)
C31 0.035(5) 0.026(3) 0.010(3) -0.001(3) -0.002(3) -0.015(4)
C32 0.038(5) 0.021(3) 0.028(4) -0.006(3) 0.002(3) -0.012(4)
C33 0.049(5) 0.028(4) 0.010(3) -0.003(3) -0.006(3) -0.016(4)
C34 0.042(5) 0.023(4) 0.016(3) -0.005(3) 0.000(3) -0.015(4)
C35 0.042(5) 0.022(3) 0.017(3) -0.006(3) -0.007(3) -0.009(4)
C36 0.036(5) 0.017(3) 0.032(4) -0.003(3) -0.005(4) -0.004(3)
N1 0.044 0.046 0.089 -0.028 0.001 -0.014
C41 0.087 0.147 0.061 0.016 -0.018 -0.012
C42 0.255 0.152 0.475 -0.224 0.259 -0.149
C43 0.114 0.226 0.086 0.048 -0.027 -0.134
C44 0.042 0.114 0.094 -0.047 -0.002 -0.028
N2 0.028 0.036 0.230 -0.061 -0.027 0.009
C45 0.088 0.046 0.079 -0.019 -0.021 0.013
C46 0.086 0.062 0.358 -0.111 -0.056 0.014
C47 0.040 0.045 0.614 -0.103 -0.098 0.013
C48 0.146 0.118 0.152 0.002 0.076 -0.055
N3 0.030 0.035 0.024 -0.003 -0.005 -0.006
C49 0.036 0.042 0.048 -0.004 0.001 -0.016
C50 0.046 0.054 0.051 0.006 -0.019 -0.014
C51 0.054 0.050 0.048 -0.027 0.001 -0.004
C52 0.028 0.056 0.043 -0.021 0.000 -0.013
N4 0.034 0.032 0.047 -0.013 0.000 -0.015
C53 0.050 0.048 0.063 -0.033 0.017 -0.032
C54 0.040 0.052 0.051 -0.001 0.004 -0.031
C55 0.031 0.054 0.073 -0.017 -0.004 -0.013
C56 0.043 0.050 0.047 -0.022 0.010 -0.026
N5 0.126 0.042 0.085 -0.004 0.037 0.025
C57 0.161 0.061 0.075 0.002 0.033 0.004
C58 0.094 0.082 0.120 -0.018 0.009 -0.002
C59 0.148 0.108 0.074 -0.021 0.028 0.050
C60 0.128 0.041 0.154 0.029 0.003 -0.005
N6 0.031 0.030 0.030 -0.001 -0.003 -0.009
C61 0.068 0.039 0.086 -0.005 0.020 -0.027
C62 0.034 0.036 0.045 -0.006 0.011 -0.002
C63 0.047 0.089 0.048 -0.015 -0.023 -0.019
C64 0.024 0.033 0.036 -0.005 -0.003 -0.005
N7 0.051 0.148 0.028 0.005 0.004 -0.056
C65 0.266 0.109 0.064 0.005 -0.007 -0.040
C66 0.112 0.183 0.152 -0.014 -0.001 -0.099
C67 0.133 0.241 0.037 -0.055 -0.008 -0.033
C68 0.097 0.211 0.087 -0.011 -0.004 -0.048

loop_
_atom_type_symbol
_atom_type_description
_atom_type_scat_dispersion_real
_atom_type_scat_dispersion_imag
_atom_type_scat_source
C C 0.0033 0.0016 'International Tables Vol C Tables 4.2.6.8 and 6.1.1.4'
H H 0.0000 0.0000 'International Tables Vol C Tables 4.2.6.8 and 6.1.1.4'
N N 0.0061 0.0033 'International Tables Vol C Tables 4.2.6.8 and 6.1.1.4'
Ni Ni 0.3393 1.1124 'International Tables Vol C Tables 4.2.6.8 and 6.1.1.4'
O O 0.0106 0.0060 'International Tables Vol C Tables 4.2.6.8 and 6.1.1.4'

loop_
_geom_angle_atom_site_label_1
_geom_angle_atom_site_label_2
_geom_angle_atom_site_label_3
_geom_angle
_geom_angle_site_symmetry_1
_geom_angle_site_symmetry_3
_geom_angle_publ_flag
O9 Ni1 O2 82.52(17) 2_566 . ?
O9 Ni1 O10 88.92(17) 2_566 2_566 ?
O2 Ni1 O10 105.76(18) . 2_566 ?
O9 Ni1 O5 169.89(19) 2_566 . ?
O2 Ni1 O5 87.54(17) . . ?
O10 Ni1 O5 92.01(16) 2_566 . ?
O9 Ni1 O5 104.80(17) 2_566 2_566 ?
O2 Ni1 O5 163.72(16) . 2_566 ?
O10 Ni1 O5 89.10(17) 2_566 2_566 ?
O5 Ni1 O5 85.28(17) . 2_566 ?
O9 Ni1 O1 89.35(16) 2_566 2_566 ?
O2 Ni1 O1 80.31(17) . 2_566 ?
O10 Ni1 O1 173.41(18) 2_566 2_566 ?
O5 Ni1 O1 90.81(16) . 2_566 ?
O5 Ni1 O1 85.20(17) 2_566 2_566 ?
O9 Ni1 Ni4 46.58(12) 2_566 2_566 ?
O2 Ni1 Ni4 93.27(12) . 2_566 ?
O10 Ni1 Ni4 129.01(12) 2_566 2_566 ?
O5 Ni1 Ni4 136.49(12) . 2_566 ?
O5 Ni1 Ni4 82.04(11) 2_566 2_566 ?
O1 Ni1 Ni4 46.85(11) 2_566 2_566 ?
O1 Ni2 O3 116.37(18) 2_566 . ?
O1 Ni2 O17 108.74(19) 2_566 2_566 ?
O3 Ni2 O17 100.38(19) . 2_566 ?
O1 Ni2 O2 83.89(18) 2_566 . ?
O3 Ni2 O2 81.86(17) . . ?
O17 Ni2 O2 163.97(19) 2_566 . ?
O1 Ni2 O16 80.57(17) 2_566 2_566 ?
O3 Ni2 O16 159.83(19) . 2_566 ?
O17 Ni2 O16 82.97(18) 2_566 2_566 ?
O2 Ni2 O16 89.66(16) . 2_566 ?
O1 Ni2 Ni3 93.61(12) 2_566 . ?
O3 Ni2 Ni3 117.72(13) . . ?
O17 Ni2 Ni3 120.69(13) 2_566 . ?
O2 Ni2 Ni3 46.67(11) . . ?
O16 Ni2 Ni3 46.66(12) 2_566 . ?
O12 Ni3 O7 91.97(19) 2_566 . ?
O12 Ni3 O19 98.5(2) 2_566 2_566 ?
O7 Ni3 O19 92.0(2) . 2_566 ?
O12 Ni3 O2 166.5(2) 2_566 . ?
O7 Ni3 O2 84.38(17) . . ?
O19 Ni3 O2 94.56(18) 2_566 . ?
O12 Ni3 O16 97.70(18) 2_566 2_566 ?
O7 Ni3 O16 170.17(17) . 2_566 ?
O19 Ni3 O16 84.87(19) 2_566 2_566 ?
O2 Ni3 O16 86.59(16) . 2_566 ?
O12 Ni3 O9 89.62(19) 2_566 2_566 ?
O7 Ni3 O9 105.45(19) . 2_566 ?
O19 Ni3 O9 160.52(18) 2_566 2_566 ?
O2 Ni3 O9 78.90(16) . 2_566 ?
O16 Ni3 O9 76.50(17) 2_566 2_566 ?
O12 Ni3 Ni2 142.55(15) 2_566 . ?
O7 Ni3 Ni2 124.86(13) . . ?
O19 Ni3 Ni2 75.93(14) 2_566 . ?
O2 Ni3 Ni2 44.73(12) . . ?
O16 Ni3 Ni2 45.32(11) 2_566 . ?
O9 Ni3 Ni2 86.82(11) 2_566 . ?
O21 Ni4 O14 92.47(18) . . ?
O21 Ni4 O9 163.75(18) . . ?
O14 Ni4 O9 79.32(17) . . ?
O21 Ni4 O16 91.70(19) . . ?
O14 Ni4 O16 107.95(18) . . ?
O9 Ni4 O16 77.78(18) . . ?
O21 Ni4 O1 101.59(17) . . ?
O14 Ni4 O1 164.98(18) . . ?
O9 Ni4 O1 88.25(16) . . ?
O16 Ni4 O1 77.19(17) . . ?
O21 Ni4 O6 91.50(18) . . ?
O14 Ni4 O6 88.29(18) . . ?
O9 Ni4 O6 102.15(18) . . ?
O16 Ni4 O6 163.28(16) . . ?
O1 Ni4 O6 86.10(17) . . ?
O21 Ni4 Ni1 148.18(12) . 2_566 ?
O14 Ni4 Ni1 118.01(13) . 2_566 ?
O9 Ni4 Ni1 44.95(11) . 2_566 ?
O16 Ni4 Ni1 87.51(12) . 2_566 ?
O1 Ni4 Ni1 47.30(12) . 2_566 ?
O6 Ni4 Ni1 81.17(11) . 2_566 ?
Ni2 O1 Ni4 102.46(18) 2_566 . ?
Ni2 O1 Ni1 97.93(18) 2_566 2_566 ?
Ni4 O1 Ni1 85.85(15) . 2_566 ?
Ni2 O1 H1 121.7 2_566 . ?
Ni4 O1 H1 125.7 . . ?
Ni1 O1 H1 114.7 2_566 . ?
C1 O2 Ni2 114.1(3) . . ?
C1 O2 Ni1 121.0(4) . . ?
Ni2 O2 Ni1 97.82(18) . . ?
C1 O2 Ni3 128.2(4) . . ?
Ni2 O2 Ni3 88.60(16) . . ?
Ni1 O2 Ni3 99.08(17) . . ?
C2 O3 Ni2 115.1(4) . . ?
C4 O5 Ni1 117.2(4) . . ?
C4 O5 Ni1 126.0(4) . 2_566 ?
Ni1 O5 Ni1 94.72(17) . 2_566 ?
C4 O6 Ni4 123.3(4) . . ?
C6 O7 Ni3 125.4(4) . . ?
C7 O9 Ni1 126.0(4) . 2_566 ?
C7 O9 Ni4 113.8(4) . . ?
Ni1 O9 Ni4 88.47(16) 2_566 . ?
C7 O9 Ni3 120.2(4) . 2_566 ?
Ni1 O9 Ni3 99.48(18) 2_566 2_566 ?
Ni4 O9 Ni3 102.79(19) . 2_566 ?
C10 O10 Ni1 123.8(4) . 2_566 ?
C12 O12 Ni3 120.0(4) . 2_566 ?
C8 O14 Ni4 114.2(4) . . ?
C13 O16 Ni2 110.1(4) . 2_566 ?
C13 O16 Ni4 120.2(4) . . ?
Ni2 O16 Ni4 99.75(18) 2_566 . ?
C13 O16 Ni3 127.9(4) . 2_566 ?
Ni2 O16 Ni3 88.02(17) 2_566 2_566 ?
Ni4 O16 Ni3 102.93(19) . 2_566 ?
C14 O17 Ni2 114.5(4) . 2_566 ?
C16 O19 Ni3 124.7(5) . 2_566 ?
C18 O21 Ni4 118.2(4) . . ?
O2 C1 C5 108.9(5) . . ?
O2 C1 C2 108.8(5) . . ?
C5 C1 C2 108.7(5) . . ?
O2 C1 C3 111.6(5) . . ?
C5 C1 C3 109.8(5) . . ?
C2 C1 C3 108.9(5) . . ?
O4 C2 O3 123.9(6) . . ?
O4 C2 C1 117.1(6) . . ?
O3 C2 C1 118.9(5) . . ?
C4 C3 C1 117.8(5) . . ?
C4 C3 H3B 107.9 . . ?
C1 C3 H3B 107.9 . . ?
C4 C3 H3A 107.9 . . ?
C1 C3 H3A 107.9 . . ?
H3B C3 H3A 107.2 . . ?
O6 C4 O5 122.9(6) . . ?
O6 C4 C3 119.8(5) . . ?
O5 C4 C3 117.2(5) . . ?
C1 C5 C6 114.2(6) . . ?
C1 C5 H5B 108.7 . . ?
C6 C5 H5B 108.7 . . ?
C1 C5 H5A 108.7 . . ?
C6 C5 H5A 108.7 . . ?
H5B C5 H5A 107.6 . . ?
O8 C6 O7 122.9(6) . . ?
O8 C6 C5 117.9(6) . . ?
O7 C6 C5 118.9(6) . . ?
O9 C7 C9 109.5(5) . . ?
O9 C7 C11 110.3(6) . . ?
C9 C7 C11 109.9(6) . . ?
O9 C7 C8 108.1(5) . . ?
C9 C7 C8 110.0(6) . . ?
C11 C7 C8 109.0(5) . . ?
O15 C8 O14 123.2(7) . . ?
O15 C8 C7 118.1(6) . . ?
O14 C8 C7 118.8(6) . . ?
C7 C9 C10 113.9(6) . . ?
C7 C9 H9B 108.8 . . ?
C10 C9 H9B 108.8 . . ?
C7 C9 H9A 108.8 . . ?
C10 C9 H9A 108.8 . . ?
H9B C9 H9A 107.7 . . ?
O11 C10 O10 123.7(6) . . ?
O11 C10 C9 119.2(6) . . ?
O10 C10 C9 117.1(6) . . ?
C12 C11 C7 114.7(6) . . ?
C12 C11 H11B 108.6 . . ?
C7 C11 H11B 108.6 . . ?
C12 C11 H11A 108.6 . . ?
C7 C11 H11A 108.6 . . ?
H11B C11 H11A 107.6 . . ?
O13 C12 O12 121.3(7) . . ?
O13 C12 C11 118.9(6) . . ?
O12 C12 C11 119.8(6) . . ?
O16 C13 C17 109.0(6) . . ?
O16 C13 C15 109.0(5) . . ?
C17 C13 C15 108.1(5) . . ?
O16 C13 C14 110.3(5) . . ?
C17 C13 C14 111.9(6) . . ?
C15 C13 C14 108.4(6) . . ?
O18 C14 O17 124.9(7) . . ?
O18 C14 C13 116.8(6) . . ?
O17 C14 C13 118.2(6) . . ?
C16 C15 C13 114.0(6) . . ?
C16 C15 H15B 108.7 . . ?
C13 C15 H15B 108.7 . . ?
C16 C15 H15A 108.7 . . ?
C13 C15 H15A 108.7 . . ?
H15B C15 H15A 107.6 . . ?
O19 C16 O20 122.3(8) . . ?
O19 C16 C15 118.6(8) . . ?
O20 C16 C15 119.1(7) . . ?
C18 C17 C13 117.7(6) . . ?
C18 C17 H17B 107.9 . . ?
C13 C17 H17B 107.9 . . ?
C18 C17 H17A 107.9 . . ?
C13 C17 H17A 107.9 . . ?
H17B C17 H17A 107.2 . . ?
O22 C18 O21 122.9(7) . . ?
O22 C18 C17 118.0(6) . . ?
O21 C18 C17 119.2(6) . . ?
O38 Ni21 O24 82.56(18) 2_667 . ?
O38 Ni21 O42 88.37(18) 2_667 2_667 ?
O24 Ni21 O42 170.62(18) . 2_667 ?
O38 Ni21 O42 163.45(16) 2_667 . ?
O24 Ni21 O42 105.94(18) . . ?
O42 Ni21 O42 83.44(18) 2_667 . ?
O38 Ni21 O29 104.13(18) 2_667 . ?
O24 Ni21 O29 87.18(17) . . ?
O42 Ni21 O29 92.69(17) 2_667 . ?
O42 Ni21 O29 90.65(18) . . ?
O38 Ni21 O23 80.16(18) 2_667 . ?
O24 Ni21 O23 89.14(18) . . ?
O42 Ni21 O23 91.72(17) 2_667 . ?
O42 Ni21 O23 85.71(18) . . ?
O29 Ni21 O23 173.92(17) . . ?
O38 Ni21 Ni24 93.10(13) 2_667 . ?
O24 Ni21 Ni24 47.10(11) . . ?
O42 Ni21 Ni24 136.46(12) 2_667 . ?
O42 Ni21 Ni24 83.13(13) . . ?
O29 Ni21 Ni24 128.64(12) . . ?
O23 Ni21 Ni24 46.09(12) . . ?
O27 Ni22 O36 95.9(2) . . ?
O27 Ni22 O43 93.69(18) . 2_667 ?
O36 Ni22 O43 92.42(19) . 2_667 ?
O27 Ni22 O31 97.00(18) . . ?
O36 Ni22 O31 84.76(18) . . ?
O43 Ni22 O31 169.17(17) 2_667 . ?
O27 Ni22 O24 90.38(19) . . ?
O36 Ni22 O24 160.96(17) . . ?
O43 Ni22 O24 105.13(19) 2_667 . ?
O31 Ni22 O24 76.62(17) . . ?
O27 Ni22 O38 166.7(2) . 2_667 ?
O36 Ni22 O38 96.98(19) . 2_667 ?
O43 Ni22 O38 82.62(17) 2_667 2_667 ?
O31 Ni22 O38 87.34(17) . 2_667 ?
O24 Ni22 O38 78.40(17) . 2_667 ?
O27 Ni22 Ni23 142.07(13) . . ?
O36 Ni22 Ni23 76.91(13) . . ?
O43 Ni22 Ni23 123.46(13) 2_667 . ?
O31 Ni22 Ni23 45.71(12) . . ?
O24 Ni22 Ni23 87.10(11) . . ?
O38 Ni22 Ni23 45.39(12) 2_667 . ?
O32 Ni23 O23 113.6(2) . . ?
O32 Ni23 O39 98.2(2) . 2_667 ?
O23 Ni23 O39 113.2(2) . 2_667 ?
O32 Ni23 O38 161.4(2) . 2_667 ?
O23 Ni23 O38 82.59(18) . 2_667 ?
O39 Ni23 O38 82.58(18) 2_667 2_667 ?
O32 Ni23 O31 82.54(19) . . ?
O23 Ni23 O31 81.66(19) . . ?
O39 Ni23 O31 162.80(19) 2_667 . ?
O38 Ni23 O31 91.31(17) 2_667 . ?
O32 Ni23 Ni22 118.67(15) . . ?
O23 Ni23 Ni22 94.25(12) . . ?
O39 Ni23 Ni22 119.93(13) 2_667 . ?
O38 Ni23 Ni22 47.94(13) 2_667 . ?
O31 Ni23 Ni22 47.41(12) . . ?
O34 Ni24 O25 95.70(19) . . ?
O34 Ni24 O23 98.77(19) . . ?
O25 Ni24 O23 164.6(2) . . ?
O34 Ni24 O31 90.6(2) . . ?
O25 Ni24 O31 106.4(2) . . ?
O23 Ni24 O31 78.88(19) . . ?
O34 Ni24 O24 164.8(2) . . ?
O25 Ni24 O24 79.28(17) . . ?
O23 Ni24 O24 87.98(16) . . ?
O31 Ni24 O24 77.31(18) . . ?
O34 Ni24 O41 93.3(2) . . ?
O25 Ni24 O41 88.2(2) . . ?
O23 Ni24 O41 85.68(19) . . ?
O31 Ni24 O41 164.48(18) . . ?
O24 Ni24 O41 100.78(19) . . ?
O34 Ni24 Ni21 145.11(15) . . ?
O25 Ni24 Ni21 118.03(14) . . ?
O23 Ni24 Ni21 46.89(12) . . ?
O31 Ni24 Ni21 88.29(13) . . ?
O24 Ni24 Ni21 45.05(13) . . ?
O41 Ni24 Ni21 79.93(13) . . ?
Ni23 O23 Ni24 100.9(2) . . ?
Ni23 O23 Ni21 98.12(18) . . ?
Ni24 O23 Ni21 87.03(16) . . ?
Ni23 O23 H23 116.5 . . ?
Ni24 O23 H23 119.7 . . ?
Ni21 O23 H23 128.2 . . ?
C19 O24 Ni21 127.5(4) . . ?
C19 O24 Ni24 112.9(3) . . ?
Ni21 O24 Ni24 87.85(16) . . ?
C19 O24 Ni22 119.9(4) . . ?
Ni21 O24 Ni22 99.59(18) . . ?
Ni24 O24 Ni22 102.5(2) . . ?
C20 O25 Ni24 115.3(5) . . ?
C24 O27 Ni22 121.0(5) . . ?
C22 O29 Ni21 121.1(4) . . ?
C25 O31 Ni23 112.0(4) . . ?
C25 O31 Ni24 121.2(4) . . ?
Ni23 O31 Ni24 98.5(2) . . ?
C25 O31 Ni22 126.3(4) . . ?
Ni23 O31 Ni22 86.88(17) . . ?
Ni24 O31 Ni22 103.5(2) . . ?
C26 O32 Ni23 115.7(4) . . ?
C28 O34 Ni24 121.8(4) . . ?
C30 O36 Ni22 123.9(5) . . ?
C31 O38 Ni21 121.4(4) . 2_667 ?
C31 O38 Ni23 113.0(4) . 2_667 ?
Ni21 O38 Ni23 98.92(18) 2_667 2_667 ?
C31 O38 Ni22 128.9(4) . 2_667 ?
Ni21 O38 Ni22 99.43(18) 2_667 2_667 ?
Ni23 O38 Ni22 86.67(18) 2_667 2_667 ?
C32 O39 Ni23 115.5(4) . 2_667 ?
C34 O41 Ni24 124.8(4) . . ?
C34 O42 Ni21 118.2(4) . 2_667 ?
C34 O42 Ni21 125.2(5) . . ?
Ni21 O42 Ni21 96.56(18) 2_667 . ?
C36 O43 Ni22 125.2(4) . 2_667 ?
O24 C19 C23 111.7(6) . . ?
O24 C19 C21 108.0(5) . . ?
C23 C19 C21 109.0(6) . . ?
O24 C19 C20 108.7(5) . . ?
C23 C19 C20 109.0(6) . . ?
C21 C19 C20 110.5(6) . . ?
O26 C20 O25 123.8(7) . . ?
O26 C20 C19 117.9(6) . . ?
O25 C20 C19 118.2(6) . . ?
C22 C21 C19 109.6(6) . . ?
C22 C21 H21B 109.7 . . ?
C19 C21 H21B 109.7 . . ?
C22 C21 H21A 109.7 . . ?
C19 C21 H21A 109.7 . . ?
H21B C21 H21A 108.2 . . ?
O30 C22 O29 123.9(6) . . ?
O30 C22 C21 117.3(6) . . ?
O29 C22 C21 118.7(6) . . ?
C24 C23 C19 116.2(6) . . ?
C24 C23 H23B 108.2 . . ?
C19 C23 H23B 108.2 . . ?
C24 C23 H23A 108.2 . . ?
C19 C23 H23A 108.2 . . ?
H23B C23 H23A 107.4 . . ?
O27 C24 O28 122.7(8) . . ?
O27 C24 C23 120.0(6) . . ?
O28 C24 C23 117.2(7) . . ?
O31 C25 C27 110.5(6) . . ?
O31 C25 C26 109.5(5) . . ?
C27 C25 C26 109.9(5) . . ?
O31 C25 C29 110.1(5) . . ?
C27 C25 C29 108.5(6) . . ?
C26 C25 C29 108.4(6) . . ?
O33 C26 O32 124.1(6) . . ?
O33 C26 C25 117.8(6) . . ?
O32 C26 C25 118.1(7) . . ?
C28 C27 C25 115.2(6) . . ?
C28 C27 H27B 108.5 . . ?
C25 C27 H27B 108.5 . . ?
C28 C27 H27A 108.5 . . ?
C25 C27 H27A 108.5 . . ?
H27B C27 H27A 107.5 . . ?
O35 C28 O34 123.0(7) . . ?
O35 C28 C27 118.3(8) . . ?
O34 C28 C27 118.7(6) . . ?
C30 C29 C25 114.4(6) . . ?
C30 C29 H29B 108.7 . . ?
C25 C29 H29B 108.7 . . ?
C30 C29 H29A 108.7 . . ?
C25 C29 H29A 108.7 . . ?
H29B C29 H29A 107.6 . . ?
O37 C30 O36 122.3(7) . . ?
O37 C30 C29 118.5(8) . . ?
O36 C30 C29 119.2(7) . . ?
O38 C31 C33 112.5(5) . . ?
O38 C31 C35 108.1(5) . . ?
C33 C31 C35 109.0(5) . . ?
O38 C31 C32 109.3(5) . . ?
C33 C31 C32 110.4(5) . . ?
C35 C31 C32 107.5(5) . . ?
O40 C32 O39 123.7(6) . . ?
O40 C32 C31 118.2(6) . . ?
O39 C32 C31 118.1(6) . . ?
C34 C33 C31 118.4(5) . . ?
C34 C33 H33B 107.7 . . ?
C31 C33 H33B 107.7 . . ?
C34 C33 H33A 107.7 . . ?
C31 C33 H33A 107.7 . . ?
H33B C33 H33A 107.1 . . ?
O41 C34 O42 123.1(6) . . ?
O41 C34 C33 120.3(6) . . ?
O42 C34 C33 116.5(6) . . ?
C36 C35 C31 110.9(6) . . ?
C36 C35 H35B 109.5 . . ?
C31 C35 H35B 109.5 . . ?
C36 C35 H35A 109.5 . . ?
C31 C35 H35A 109.5 . . ?
H35B C35 H35A 108.0 . . ?
O44 C36 O43 123.0(6) . . ?
O44 C36 C35 117.6(6) . . ?
O43 C36 C35 119.4(6) . . ?
C43 N1 C44 109.4 . . ?
C43 N1 C42 106.4 . . ?
C44 N1 C42 111.9 . . ?
C43 N1 C41 104.3 . . ?
C44 N1 C41 113.6 . . ?
C42 N1 C41 110.8 . . ?
N1 C41 H41A 109.5 . . ?
N1 C41 H41B 109.5 . . ?
H41A C41 H41B 109.5 . . ?
N1 C41 H41C 109.5 . . ?
H41A C41 H41C 109.5 . . ?
H41B C41 H41C 109.5 . . ?
N1 C42 H42A 109.5 . . ?
N1 C42 H42B 109.5 . . ?
H42A C42 H42B 109.5 . . ?
N1 C42 H42C 109.5 . . ?
H42A C42 H42C 109.5 . . ?
H42B C42 H42C 109.5 . . ?
N1 C43 H43A 109.5 . . ?
N1 C43 H43B 109.5 . . ?
H43A C43 H43B 109.5 . . ?
N1 C43 H43C 109.5 . . ?
H43A C43 H43C 109.5 . . ?
H43B C43 H43C 109.5 . . ?
N1 C44 H44A 109.5 . . ?
N1 C44 H44B 109.5 . . ?
H44A C44 H44B 109.5 . . ?
N1 C44 H44C 109.5 . . ?
H44A C44 H44C 109.5 . . ?
H44B C44 H44C 109.5 . . ?
C47 N2 C46 110.9 . . ?
C47 N2 C45 108.2 . . ?
C46 N2 C45 109.1 . . ?
C47 N2 C48 114.0 . . ?
C46 N2 C48 109.2 . . ?
C45 N2 C48 105.2 . . ?
N2 C45 H45A 109.5 . . ?
N2 C45 H45B 109.5 . . ?
H45A C45 H45B 109.5 . . ?
N2 C45 H45C 109.5 . . ?
H45A C45 H45C 109.5 . . ?
H45B C45 H45C 109.5 . . ?
N2 C46 H46A 109.5 . . ?
N2 C46 H46B 109.5 . . ?
H46A C46 H46B 109.5 . . ?
N2 C46 H46C 109.5 . . ?
H46A C46 H46C 109.5 . . ?
H46B C46 H46C 109.5 . . ?
N2 C47 H47A 109.5 . . ?
N2 C47 H47B 109.5 . . ?
H47A C47 H47B 109.5 . . ?
N2 C47 H47C 109.5 . . ?
H47A C47 H47C 109.5 . . ?
H47B C47 H47C 109.5 . . ?
N2 C48 H48A 109.5 . . ?
N2 C48 H48B 109.5 . . ?
H48A C48 H48B 109.5 . . ?
N2 C48 H48C 109.5 . . ?
H48A C48 H48C 109.5 . . ?
H48B C48 H48C 109.5 . . ?
C52 N3 C51 109.3 . . ?
C52 N3 C49 109.7 . . ?
C51 N3 C49 110.2 . . ?
C52 N3 C50 108.0 . . ?
C51 N3 C50 110.3 . . ?
C49 N3 C50 109.3 . . ?
N3 C49 H49A 109.5 . . ?
N3 C49 H49B 109.5 . . ?
H49A C49 H49B 109.5 . . ?
N3 C49 H49C 109.5 . . ?
H49A C49 H49C 109.5 . . ?
H49B C49 H49C 109.5 . . ?
N3 C50 H50A 109.5 . . ?
N3 C50 H50B 109.5 . . ?
H50A C50 H50B 109.5 . . ?
N3 C50 H50C 109.5 . . ?
H50A C50 H50C 109.5 . . ?
H50B C50 H50C 109.5 . . ?
N3 C51 H51A 109.5 . . ?
N3 C51 H51B 109.5 . . ?
H51A C51 H51B 109.5 . . ?
N3 C51 H51C 109.5 . . ?
H51A C51 H51C 109.5 . . ?
H51B C51 H51C 109.5 . . ?
N3 C52 H52A 109.5 . . ?
N3 C52 H52B 109.5 . . ?
H52A C52 H52B 109.5 . . ?
N3 C52 H52C 109.5 . . ?
H52A C52 H52C 109.5 . . ?
H52B C52 H52C 109.5 . . ?
C53 N4 C55 110.6 . . ?
C53 N4 C54 109.8 . . ?
C55 N4 C54 109.5 . . ?
C53 N4 C56 109.1 . . ?
C55 N4 C56 108.4 . . ?
C54 N4 C56 109.4 . . ?
N4 C53 H53A 109.5 . . ?
N4 C53 H53B 109.5 . . ?
H53A C53 H53B 109.5 . . ?
N4 C53 H53C 109.5 . . ?
H53A C53 H53C 109.5 . . ?
H53B C53 H53C 109.5 . . ?
N4 C54 H54A 109.5 . . ?
N4 C54 H54B 109.5 . . ?
H54A C54 H54B 109.5 . . ?
N4 C54 H54C 109.5 . . ?
H54A C54 H54C 109.5 . . ?
H54B C54 H54C 109.5 . . ?
N4 C55 H55A 109.5 . . ?
N4 C55 H55B 109.5 . . ?
H55A C55 H55B 109.5 . . ?
N4 C55 H55C 109.5 . . ?
H55A C55 H55C 109.5 . . ?
H55B C55 H55C 109.5 . . ?
N4 C56 H56A 109.5 . . ?
N4 C56 H56B 109.5 . . ?
H56A C56 H56B 109.5 . . ?
N4 C56 H56C 109.5 . . ?
H56A C56 H56C 109.5 . . ?
H56B C56 H56C 109.5 . . ?
C57 N5 C59 109.8 . . ?
C57 N5 C60 108.1 . . ?
C59 N5 C60 111.1 . . ?
C57 N5 C58 107.2 . . ?
C59 N5 C58 111.4 . . ?
C60 N5 C58 109.1 . . ?
N5 C57 H57A 109.5 . . ?
N5 C57 H57B 109.5 . . ?
H57A C57 H57B 109.5 . . ?
N5 C57 H57C 109.5 . . ?
H57A C57 H57C 109.5 . . ?
H57B C57 H57C 109.5 . . ?
N5 C58 H58A 109.5 . . ?
N5 C58 H58B 109.5 . . ?
H58A C58 H58B 109.5 . . ?
N5 C58 H58C 109.5 . . ?
H58A C58 H58C 109.5 . . ?
H58B C58 H58C 109.5 . . ?
N5 C59 H59A 109.5 . . ?
N5 C59 H59B 109.5 . . ?
H59A C59 H59B 109.5 . . ?
N5 C59 H59C 109.5 . . ?
H59A C59 H59C 109.5 . . ?
H59B C59 H59C 109.5 . . ?
N5 C60 H60A 109.5 . . ?
N5 C60 H60B 109.5 . . ?
H60A C60 H60B 109.5 . . ?
N5 C60 H60C 109.5 . . ?
H60A C60 H60C 109.5 . . ?
H60B C60 H60C 109.5 . . ?
C64 N6 C61 110.8 . . ?
C64 N6 C62 110.5 . . ?
C61 N6 C62 107.4 . . ?
C64 N6 C63 109.5 . . ?
C61 N6 C63 109.2 . . ?
C62 N6 C63 109.5 . . ?
N6 C61 H61A 109.5 . . ?
N6 C61 H61B 109.5 . . ?
H61A C61 H61B 109.5 . . ?
N6 C61 H61C 109.5 . . ?
H61A C61 H61C 109.5 . . ?
H61B C61 H61C 109.5 . . ?
N6 C62 H62A 109.5 . . ?
N6 C62 H62B 109.5 . . ?
H62A C62 H62B 109.5 . . ?
N6 C62 H62C 109.5 . . ?
H62A C62 H62C 109.5 . . ?
H62B C62 H62C 109.5 . . ?
N6 C63 H63A 109.5 . . ?
N6 C63 H63B 109.5 . . ?
H63A C63 H63B 109.5 . . ?
N6 C63 H63C 109.5 . . ?
H63A C63 H63C 109.5 . . ?
H63B C63 H63C 109.5 . . ?
N6 C64 H64A 109.5 . . ?
N6 C64 H64B 109.5 . . ?
H64A C64 H64B 109.5 . . ?
N6 C64 H64C 109.5 . . ?
H64A C64 H64C 109.5 . . ?
H64B C64 H64C 109.5 . . ?
C65 N7 C67 119.5 . . ?
C65 N7 C66 106.8 . . ?
C67 N7 C66 106.9 . . ?
C65 N7 C68 108.3 . . ?
C67 N7 C68 112.4 . . ?
C66 N7 C68 101.2 . . ?
N7 C65 H65A 109.5 . . ?
N7 C65 H65B 109.5 . . ?
H65A C65 H65B 109.5 . . ?
N7 C65 H65C 109.5 . . ?
H65A C65 H65C 109.5 . . ?
H65B C65 H65C 109.5 . . ?
N7 C66 H66A 109.5 . . ?
N7 C66 H66B 109.5 . . ?
H66A C66 H66B 109.5 . . ?
N7 C66 H66C 109.5 . . ?
H66A C66 H66C 109.5 . . ?
H66B C66 H66C 109.5 . . ?
N7 C67 H67A 109.5 . . ?
N7 C67 H67B 109.5 . . ?
H67A C67 H67B 109.5 . . ?
N7 C67 H67C 109.5 . . ?
H67A C67 H67C 109.5 . . ?
H67B C67 H67C 109.5 . . ?
N7 C68 H68A 109.5 . . ?
N7 C68 H68B 109.5 . . ?
H68A C68 H68B 109.5 . . ?
N7 C68 H68C 109.5 . . ?
H68A C68 H68C 109.5 . . ?
H68B C68 H68C 109.5 . . ?
N82 N81 C85 116.2 . . ?
N82 N81 C87 99.8 . . ?
C85 N81 C87 106.0 . . ?
N82 N81 C88 88.5 . . ?
C85 N81 C88 92.5 . . ?
C87 N81 C88 24.0 . . ?
N82 N81 C83 75.2 . . ?
C85 N81 C83 133.0 . . ?
C87 N81 C83 117.1 . . ?
C88 N81 C83 134.4 . . ?
N82 N81 C82 12.2 . . ?
C85 N81 C82 118.3 . . ?
C87 N81 C82 109.4 . . ?
C88 N81 C82 100.2 . . ?
C83 N81 C82 64.6 . . ?
N82 N81 C84 122.4 . . ?
C85 N81 C84 102.1 . . ?
C87 N81 C84 109.5 . . ?
C88 N81 C84 132.8 . . ?
C83 N81 C84 47.4 . . ?
C82 N81 C84 111.1 . . ?
N82 N81 C81 55.1 . . ?
C85 N81 C81 63.2 . . ?
C87 N81 C81 128.6 . . ?
C88 N81 C81 104.9 . . ?
C83 N81 C81 99.9 . . ?
C82 N81 C81 55.1 . . ?
C84 N81 C81 121.9 . . ?
N81 N82 C81 89.1 . . ?
N81 N82 C86 155.3 . . ?
C81 N82 C86 114.3 . . ?
N81 N82 C83 63.7 . . ?
C81 N82 C83 110.7 . . ?
C86 N82 C83 111.4 . . ?
N81 N82 C88 54.8 . . ?
C81 N82 C88 105.2 . . ?
C86 N82 C88 108.5 . . ?
C83 N82 C88 106.2 . . ?
N81 N82 C87 47.4 . . ?
C81 N82 C87 117.9 . . ?
C86 N82 C87 110.6 . . ?
C83 N82 C87 89.2 . . ?
C88 N82 C87 18.1 . . ?
N82 C81 C82 18.4 . . ?
N82 C81 C85 82.4 . . ?
C82 C81 C85 99.0 . . ?
N82 C81 N81 35.8 . . ?
C82 C81 N81 51.2 . . ?
C85 C81 N81 47.8 . . ?
C86 C82 N81 132.1 . . ?
C86 C82 C81 125.8 . . ?
N81 C82 C81 73.6 . . ?
C86 C82 C83 126.7 . . ?
N81 C82 C83 56.9 . . ?
C81 C82 C83 107.5 . . ?
C84 C83 N81 71.3 . . ?
C84 C83 C82 128.5 . . ?
N81 C83 C82 58.5 . . ?
C84 C83 N82 112.2 . . ?
N81 C83 N82 41.0 . . ?
C82 C83 N82 18.1 . . ?
C83 C84 N81 61.3 . . ?
N81 C85 C81 69.0 . . ?
N81 C85 C88 43.9 . . ?
C81 C85 C88 85.1 . . ?
C82 C86 N82 17.8 . . ?
C88 C87 N81 78.8 . . ?
C88 C87 N82 66.2 . . ?
N81 C87 N82 32.8 . . ?
C87 C88 N81 77.2 . . ?
C87 C88 N82 95.7 . . ?
N81 C88 N82 36.8 . . ?
C87 C88 C85 103.2 . . ?
N81 C88 C85 43.6 . . ?
N82 C88 C85 66.5 . . ?
C93 N91 C92 105.1 . . ?
C93 N91 C91 105.7 . . ?
C92 N91 C91 101.2 . . ?
C93 N91 C94 125.2 . . ?
C92 N91 C94 106.6 . . ?
C91 N91 C94 110.4 . . ?
C92 C91 N91 84.7 2_475 . ?
C91 C92 N91 103.8 2_475 . ?
N111 N101 C117 112.7 . . ?
N111 N101 C113 169.2 . . ?
C117 N101 C113 60.0 . . ?
N111 N101 C112 78.0 . . ?
C117 N101 C112 95.9 . . ?
C113 N101 C112 109.8 . . ?
N111 N101 C111 70.6 . . ?
C117 N101 C111 152.2 . . ?
C113 N101 C111 111.8 . . ?
C112 N101 C111 111.5 . . ?
N111 N101 C114 62.1 . . ?
C117 N101 C114 56.2 . . ?
C113 N101 C114 107.7 . . ?
C112 N101 C114 106.9 . . ?
C111 N101 C114 108.9 . . ?
N111 N101 C115 49.2 . . ?
C117 N101 C115 114.0 . . ?
C113 N101 C115 139.7 . . ?
C112 N101 C115 30.5 . . ?
C111 N101 C115 89.4 . . ?
C114 N101 C115 96.1 . . ?
N101 N111 C114 84.6 . . ?
N101 N111 C115 104.9 . . ?
C114 N111 C115 128.2 . . ?
N101 N111 C111 76.4 . . ?
C114 N111 C111 122.3 . . ?
C115 N111 C111 109.4 . . ?
N101 N111 C116 137.5 . . ?
C114 N111 C116 55.0 . . ?
C115 N111 C116 110.3 . . ?
C111 N111 C116 112.0 . . ?
N101 N111 C117 35.9 . . ?
C114 N111 C117 52.9 . . ?
C115 N111 C117 109.5 . . ?
C111 N111 C117 107.7 . . ?
C116 N111 C117 107.8 . . ?
N101 N111 C112 70.0 . . ?
C114 N111 C112 112.9 . . ?
C115 N111 C112 36.7 . . ?
C111 N111 C112 110.5 . . ?
C116 N111 C112 133.9 . . ?
C117 N111 C112 74.7 . . ?
N111 C111 N101 33.0 . . ?
C115 C112 N101 96.9 . . ?
C115 C112 N111 66.3 . . ?
N101 C112 N111 32.1 . . ?
C115 C112 C117 115.0 . . ?
N101 C112 C117 30.7 . . ?
N111 C112 C117 51.1 . . ?
C117 C113 N101 40.7 . . ?
C117 C114 C116 135.9 . . ?
C117 C114 N111 69.0 . . ?
C116 C114 N111 67.0 . . ?
C117 C114 N101 38.2 . . ?
C116 C114 N101 99.4 . . ?
N111 C114 N101 33.3 . . ?
C112 C115 N111 77.1 . . ?
C112 C115 N101 52.7 . . ?
N111 C115 N101 25.9 . . ?
C114 C116 N111 57.9 . . ?
N101 C117 C113 79.4 . . ?
N101 C117 C114 85.6 . . ?
C113 C117 C114 141.2 . . ?
N101 C117 N111 31.4 . . ?
C113 C117 N111 110.4 . . ?
C114 C117 N111 58.1 . . ?
N101 C117 C112 53.4 . . ?
C113 C117 C112 98.8 . . ?
C114 C117 C112 100.4 . . ?
N111 C117 C112 54.1 . . ?
O76 O70 O76 86.7 . 2_576 ?
O67 O74 O72 123.0 . . ?
O70 O76 O70 93.3 . 2_576 ?

loop_
_geom_bond_atom_site_label_1
_geom_bond_atom_site_label_2
_geom_bond_distance
_geom_bond_site_symmetry_2
_geom_bond_publ_flag
Ni1 O9 2.007(4) 2_566 ?
Ni1 O2 2.033(5) . ?
Ni1 O10 2.038(4) 2_566 ?
Ni1 O5 2.041(4) . ?
Ni1 O5 2.075(4) 2_566 ?
Ni1 O1 2.092(4) 2_566 ?
Ni1 Ni4 2.8392(11) 2_566 ?
Ni2 O1 1.957(5) 2_566 ?
Ni2 O3 1.999(4) . ?
Ni2 O17 1.999(5) 2_566 ?
Ni2 O2 2.022(4) . ?
Ni2 O16 2.043(4) 2_566 ?
Ni2 Ni3 2.8719(11) . ?
Ni3 O12 2.023(4) 2_566 ?
Ni3 O7 2.037(5) . ?
Ni3 O19 2.067(5) 2_566 ?
Ni3 O2 2.090(4) . ?
Ni3 O16 2.090(4) 2_566 ?
Ni3 O9 2.103(5) 2_566 ?
Ni4 O21 2.025(5) . ?
Ni4 O14 2.046(4) . ?
Ni4 O9 2.063(4) . ?
Ni4 O16 2.071(5) . ?
Ni4 O1 2.077(4) . ?
Ni4 O6 2.159(5) . ?
Ni4 Ni1 2.8392(11) 2_566 ?
O1 Ni2 1.957(5) 2_566 ?
O1 Ni1 2.092(4) 2_566 ?
O1 H1 0.8393 . ?
O2 C1 1.418(7) . ?
O3 C2 1.274(8) . ?
O4 C2 1.250(7) . ?
O5 C4 1.285(7) . ?
O5 Ni1 2.075(4) 2_566 ?
O6 C4 1.245(7) . ?
O7 C6 1.274(8) . ?
O8 C6 1.234(8) . ?
O9 C7 1.437(7) . ?
O9 Ni1 2.007(4) 2_566 ?
O9 Ni3 2.103(5) 2_566 ?
O10 C10 1.274(8) . ?
O10 Ni1 2.038(4) 2_566 ?
O11 C10 1.233(8) . ?
O12 C12 1.277(8) . ?
O12 Ni3 2.023(4) 2_566 ?
O13 C12 1.238(8) . ?
O14 C8 1.285(8) . ?
O15 C8 1.245(8) . ?
O16 C13 1.420(8) . ?
O16 Ni2 2.043(4) 2_566 ?
O16 Ni3 2.090(4) 2_566 ?
O17 C14 1.257(8) . ?
O17 Ni2 1.999(5) 2_566 ?
O18 C14 1.249(9) . ?
O19 C16 1.271(9) . ?
O19 Ni3 2.067(5) 2_566 ?
O20 C16 1.272(10) . ?
O21 C18 1.277(8) . ?
O22 C18 1.246(8) . ?
C1 C5 1.530(9) . ?
C1 C2 1.544(8) . ?
C1 C3 1.553(9) . ?
C3 C4 1.510(9) . ?
C3 H3B 0.9900 . ?
C3 H3A 0.9900 . ?
C5 C6 1.536(9) . ?
C5 H5B 0.9900 . ?
C5 H5A 0.9900 . ?
C7 C9 1.539(10) . ?
C7 C11 1.541(10) . ?
C7 C8 1.546(10) . ?
C9 C10 1.548(9) . ?
C9 H9B 0.9900 . ?
C9 H9A 0.9900 . ?
C11 C12 1.499(10) . ?
C11 H11B 0.9900 . ?
C11 H11A 0.9900 . ?
C13 C17 1.530(10) . ?
C13 C15 1.550(10) . ?
C13 C14 1.554(9) . ?
C15 C16 1.508(11) . ?
C15 H15B 0.9900 . ?
C15 H15A 0.9900 . ?
C17 C18 1.528(11) . ?
C17 H17B 0.9900 . ?
C17 H17A 0.9900 . ?
Ni21 O38 2.014(5) 2_667 ?
Ni21 O24 2.020(5) . ?
Ni21 O42 2.038(4) 2_667 ?
Ni21 O42 2.061(5) . ?
Ni21 O29 2.065(4) . ?
Ni21 O23 2.085(4) . ?
Ni21 Ni24 2.8517(13) . ?
Ni22 O27 2.018(4) . ?
Ni22 O36 2.049(5) . ?
Ni22 O43 2.069(4) 2_667 ?
Ni22 O31 2.092(4) . ?
Ni22 O24 2.100(5) . ?
Ni22 O38 2.110(4) 2_667 ?
Ni22 Ni23 2.8376(11) . ?
Ni23 O32 1.970(5) . ?
Ni23 O23 1.976(5) . ?
Ni23 O39 1.976(5) 2_667 ?
Ni23 O38 2.023(4) 2_667 ?
Ni23 O31 2.034(5) . ?
Ni24 O34 2.023(5) . ?
Ni24 O25 2.035(5) . ?
Ni24 O23 2.057(4) . ?
Ni24 O31 2.070(5) . ?
Ni24 O24 2.090(4) . ?
Ni24 O41 2.161(5) . ?
O23 H23 0.8800 . ?
O24 C19 1.423(8) . ?
O25 C20 1.256(9) . ?
O26 C20 1.242(9) . ?
O27 C24 1.253(9) . ?
O28 C24 1.257(9) . ?
O29 C22 1.260(8) . ?
O30 C22 1.247(8) . ?
O31 C25 1.419(9) . ?
O32 C26 1.270(9) . ?
O33 C26 1.247(9) . ?
O34 C28 1.260(9) . ?
O35 C28 1.249(8) . ?
O36 C30 1.291(10) . ?
O37 C30 1.246(10) . ?
O38 C31 1.425(7) . ?
O38 Ni21 2.014(5) 2_667 ?
O38 Ni23 2.023(4) 2_667 ?
O38 Ni22 2.110(4) 2_667 ?
O39 C32 1.281(8) . ?
O39 Ni23 1.976(4) 2_667 ?
O40 C32 1.235(8) . ?
O41 C34 1.241(9) . ?
O42 C34 1.296(7) . ?
O42 Ni21 2.038(4) 2_667 ?
O43 C36 1.261(8) . ?
O43 Ni22 2.069(4) 2_667 ?
O44 C36 1.254(8) . ?
C19 C23 1.532(9) . ?
C19 C21 1.547(11) . ?
C19 C20 1.572(10) . ?
C21 C22 1.535(10) . ?
C21 H21B 0.9900 . ?
C21 H21A 0.9900 . ?
C23 C24 1.511(11) . ?
C23 H23B 0.9900 . ?
C23 H23A 0.9900 . ?
C25 C27 1.538(9) . ?
C25 C26 1.551(9) . ?
C25 C29 1.556(10) . ?
C27 C28 1.531(10) . ?
C27 H27B 0.9900 . ?
C27 H27A 0.9900 . ?
C29 C30 1.519(10) . ?
C29 H29B 0.9900 . ?
C29 H29A 0.9900 . ?
C31 C33 1.537(10) . ?
C31 C35 1.542(9) . ?
C31 C32 1.554(9) . ?
C33 C34 1.527(9) . ?
C33 H33B 0.9900 . ?
C33 H33A 0.9900 . ?
C35 C36 1.537(9) . ?
C35 H35B 0.9900 . ?
C35 H35A 0.9900 . ?
N1 C43 1.4209 . ?
N1 C44 1.4457 . ?
N1 C42 1.4598 . ?
N1 C41 1.5353 . ?
C41 H41A 0.9800 . ?
C41 H41B 0.9800 . ?
C41 H41C 0.9800 . ?
C42 H42A 0.9800 . ?
C42 H42B 0.9800 . ?
C42 H42C 0.9800 . ?
C43 H43A 0.9800 . ?
C43 H43B 0.9800 . ?
C43 H43C 0.9800 . ?
C44 H44A 0.9800 . ?
C44 H44B 0.9800 . ?
C44 H44C 0.9800 . ?
N2 C47 1.4882 . ?
N2 C46 1.4940 . ?
N2 C45 1.4945 . ?
N2 C48 1.5144 . ?
C45 H45A 0.9800 . ?
C45 H45B 0.9800 . ?
C45 H45C 0.9800 . ?
C46 H46A 0.9800 . ?
C46 H46B 0.9800 . ?
C46 H46C 0.9800 . ?
C47 H47A 0.9800 . ?
C47 H47B 0.9800 . ?
C47 H47C 0.9800 . ?
C48 H48A 0.9800 . ?
C48 H48B 0.9800 . ?
C48 H48C 0.9800 . ?
N3 C52 1.4716 . ?
N3 C51 1.4774 . ?
N3 C49 1.4852 . ?
N3 C50 1.4966 . ?
C49 H49A 0.9800 . ?
C49 H49B 0.9800 . ?
C49 H49C 0.9800 . ?
C50 H50A 0.9800 . ?
C50 H50B 0.9800 . ?
C50 H50C 0.9800 . ?
C51 H51A 0.9800 . ?
C51 H51B 0.9800 . ?
C51 H51C 0.9800 . ?
C52 H52A 0.9800 . ?
C52 H52B 0.9800 . ?
C52 H52C 0.9800 . ?
N4 C53 1.4749 . ?
N4 C55 1.4880 . ?
N4 C54 1.4910 . ?
N4 C56 1.4915 . ?
C53 H53A 0.9800 . ?
C53 H53B 0.9800 . ?
C53 H53C 0.9800 . ?
C54 H54A 0.9800 . ?
C54 H54B 0.9800 . ?
C54 H54C 0.9800 . ?
C55 H55A 0.9800 . ?
C55 H55B 0.9800 . ?
C55 H55C 0.9800 . ?
C56 H56A 0.9800 . ?
C56 H56B 0.9800 . ?
C56 H56C 0.9800 . ?
N5 C57 1.4554 . ?
N5 C59 1.4902 . ?
N5 C60 1.5336 . ?
N5 C58 1.5430 . ?
C57 H57A 0.9800 . ?
C57 H57B 0.9800 . ?
C57 H57C 0.9800 . ?
C58 H58A 0.9800 . ?
C58 H58B 0.9800 . ?
C58 H58C 0.9800 . ?
C59 H59A 0.9800 . ?
C59 H59B 0.9800 . ?
C59 H59C 0.9800 . ?
C60 H60A 0.9800 . ?
C60 H60B 0.9800 . ?
C60 H60C 0.9800 . ?
N6 C64 1.4671 . ?
N6 C61 1.4830 . ?
N6 C62 1.4876 . ?
N6 C63 1.4908 . ?
C61 H61A 0.9800 . ?
C61 H61B 0.9800 . ?
C61 H61C 0.9800 . ?
C62 H62A 0.9800 . ?
C62 H62B 0.9800 . ?
C62 H62C 0.9800 . ?
C63 H63A 0.9800 . ?
C63 H63B 0.9800 . ?
C63 H63C 0.9800 . ?
C64 H64A 0.9800 . ?
C64 H64B 0.9800 . ?
C64 H64C 0.9800 . ?
N7 C65 1.3836 . ?
N7 C67 1.4362 . ?
N7 C66 1.5153 . ?
N7 C68 1.5322 . ?
C65 H65A 0.9800 . ?
C65 H65B 0.9800 . ?
C65 H65C 0.9800 . ?
C66 H66A 0.9800 . ?
C66 H66B 0.9800 . ?
C66 H66C 0.9800 . ?
C67 H67A 0.9800 . ?
C67 H67B 0.9800 . ?
C67 H67C 0.9800 . ?
C68 H68A 0.9800 . ?
C68 H68B 0.9800 . ?
C68 H68C 0.9800 . ?
N81 N82 1.0309 . ?
N81 C85 1.3979 . ?
N81 C87 1.3983 . ?
N81 C88 1.4070 . ?
N81 C83 1.4075 . ?
N81 C82 1.4318 . ?
N81 C84 1.5208 . ?
N81 C81 1.7623 . ?
N82 C81 1.4459 . ?
N82 C86 1.4723 . ?
N82 C83 1.5179 . ?
N82 C88 1.7220 . ?
N82 C87 1.8728 . ?
C81 C82 1.5071 . ?
C81 C85 1.6848 . ?
C82 C86 1.2442 . ?
C82 C83 1.5169 . ?
C83 C84 1.1814 . ?
C85 C88 2.0260 . ?
C87 C88 0.5839 . ?
N91 C93 1.5267 . ?
N91 C92 1.6674 . ?
N91 C91 1.6955 . ?
N91 C94 1.7048 . ?
C91 C92 1.5359 2_475 ?
C92 C91 1.5359 2_475 ?
N101 N111 0.8665 . ?
N101 C117 0.9744 . ?
N101 C113 1.4691 . ?
N101 C112 1.5330 . ?
N101 C111 1.5460 . ?
N101 C114 1.5708 . ?
N101 C115 1.9143 . ?
N111 C114 1.3938 . ?
N111 C115 1.4987 . ?
N111 C111 1.5009 . ?
N111 C116 1.5140 . ?
N111 C117 1.5335 . ?
N111 C112 1.5957 . ?
C112 C115 0.9778 . ?
C112 C117 1.8995 . ?
C113 C117 1.2939 . ?
C114 C117 1.3096 . ?
C114 C116 1.3478 . ?
O56 O78 1.2041 . ?
O67 O74 1.1864 . ?
O68 O77 1.6101 . ?
O70 O76 1.6731 . ?
O70 O76 1.7752 2_576 ?
O72 O74 1.8073 . ?
O75 O79 0.9825 . ?
O76 O70 1.7752 2_576 ?

loop_
_geom_torsion_atom_site_label_1
_geom_torsion_atom_site_label_2
_geom_torsion_atom_site_label_3
_geom_torsion_atom_site_label_4
_geom_torsion
_geom_torsion_site_symmetry_1
_geom_torsion_site_symmetry_2
_geom_torsion_site_symmetry_3
_geom_torsion_site_symmetry_4
_geom_torsion_publ_flag
O1 Ni2 Ni3 O12 -84.5(3) 2_566 . . 2_566 ?
O3 Ni2 Ni3 O12 153.1(3) . . . 2_566 ?
O17 Ni2 Ni3 O12 29.8(3) 2_566 . . 2_566 ?
O2 Ni2 Ni3 O12 -162.6(3) . . . 2_566 ?
O16 Ni2 Ni3 O12 -11.1(3) 2_566 . . 2_566 ?
O1 Ni2 Ni3 O7 107.3(2) 2_566 . . . ?
O3 Ni2 Ni3 O7 -15.1(2) . . . . ?
O17 Ni2 Ni3 O7 -138.4(2) 2_566 . . . ?
O2 Ni2 Ni3 O7 29.2(2) . . . . ?
O16 Ni2 Ni3 O7 -179.2(3) 2_566 . . . ?
O1 Ni2 Ni3 O19 -170.21(18) 2_566 . . 2_566 ?
O3 Ni2 Ni3 O19 67.4(2) . . . 2_566 ?
O17 Ni2 Ni3 O19 -55.9(2) 2_566 . . 2_566 ?
O2 Ni2 Ni3 O19 111.7(2) . . . 2_566 ?
O16 Ni2 Ni3 O19 -96.8(2) 2_566 . . 2_566 ?
O1 Ni2 Ni3 O2 78.1(2) 2_566 . . . ?
O3 Ni2 Ni3 O2 -44.3(2) . . . . ?
O17 Ni2 Ni3 O2 -167.6(2) 2_566 . . . ?
O16 Ni2 Ni3 O2 151.5(2) 2_566 . . . ?
O1 Ni2 Ni3 O16 -73.4(2) 2_566 . . 2_566 ?
O3 Ni2 Ni3 O16 164.2(2) . . . 2_566 ?
O17 Ni2 Ni3 O16 40.9(2) 2_566 . . 2_566 ?
O2 Ni2 Ni3 O16 -151.5(2) . . . 2_566 ?
O1 Ni2 Ni3 O9 0.68(17) 2_566 . . 2_566 ?
O3 Ni2 Ni3 O9 -121.7(2) . . . 2_566 ?
O17 Ni2 Ni3 O9 115.0(2) 2_566 . . 2_566 ?
O2 Ni2 Ni3 O9 -77.4(2) . . . 2_566 ?
O16 Ni2 Ni3 O9 74.1(2) 2_566 . . 2_566 ?
O21 Ni4 O1 Ni2 -90.5(2) . . . 2_566 ?
O14 Ni4 O1 Ni2 110.5(7) . . . 2_566 ?
O9 Ni4 O1 Ni2 76.5(2) . . . 2_566 ?
O16 Ni4 O1 Ni2 -1.38(18) . . . 2_566 ?
O6 Ni4 O1 Ni2 178.79(19) . . . 2_566 ?
Ni1 Ni4 O1 Ni2 97.21(19) 2_566 . . 2_566 ?
O21 Ni4 O1 Ni1 172.31(17) . . . 2_566 ?
O14 Ni4 O1 Ni1 13.3(8) . . . 2_566 ?
O9 Ni4 O1 Ni1 -20.73(17) . . . 2_566 ?
O16 Ni4 O1 Ni1 -98.59(17) . . . 2_566 ?
O6 Ni4 O1 Ni1 81.58(17) . . . 2_566 ?
O1 Ni2 O2 C1 127.3(4) 2_566 . . . ?
O3 Ni2 O2 C1 9.5(4) . . . . ?
O17 Ni2 O2 C1 -89.8(7) 2_566 . . . ?
O16 Ni2 O2 C1 -152.1(4) 2_566 . . . ?
Ni3 Ni2 O2 C1 -131.9(4) . . . . ?
O1 Ni2 O2 Ni1 -1.87(16) 2_566 . . . ?
O3 Ni2 O2 Ni1 -119.68(19) . . . . ?
O17 Ni2 O2 Ni1 141.0(6) 2_566 . . . ?
O16 Ni2 O2 Ni1 78.68(18) 2_566 . . . ?
Ni3 Ni2 O2 Ni1 98.97(18) . . . . ?
O1 Ni2 O2 Ni3 -100.84(17) 2_566 . . . ?
O3 Ni2 O2 Ni3 141.35(19) . . . . ?
O17 Ni2 O2 Ni3 42.1(7) 2_566 . . . ?
O16 Ni2 O2 Ni3 -20.29(18) 2_566 . . . ?
O9 Ni1 O2 C1 146.8(4) 2_566 . . . ?
O10 Ni1 O2 C1 60.1(4) 2_566 . . . ?
O5 Ni1 O2 C1 -31.3(4) . . . . ?
O5 Ni1 O2 C1 -95.2(7) 2_566 . . . ?
O1 Ni1 O2 C1 -122.6(4) 2_566 . . . ?
Ni4 Ni1 O2 C1 -167.8(4) 2_566 . . . ?
O9 Ni1 O2 Ni2 -88.85(17) 2_566 . . . ?
O10 Ni1 O2 Ni2 -175.59(15) 2_566 . . . ?
O5 Ni1 O2 Ni2 93.01(17) . . . . ?
O5 Ni1 O2 Ni2 29.2(6) 2_566 . . . ?
O1 Ni1 O2 Ni2 1.77(15) 2_566 . . . ?
Ni4 Ni1 O2 Ni2 -43.43(13) 2_566 . . . ?
O9 Ni1 O2 Ni3 0.98(18) 2_566 . . . ?
O10 Ni1 O2 Ni3 -85.76(19) 2_566 . . . ?
O5 Ni1 O2 Ni3 -177.16(18) . . . . ?
O5 Ni1 O2 Ni3 119.0(5) 2_566 . . . ?
O1 Ni1 O2 Ni3 91.59(17) 2_566 . . . ?
Ni4 Ni1 O2 Ni3 46.39(14) 2_566 . . . ?
O12 Ni3 O2 C1 -111.0(9) 2_566 . . . ?
O7 Ni3 O2 C1 -36.2(5) . . . . ?
O19 Ni3 O2 C1 55.4(5) 2_566 . . . ?
O16 Ni3 O2 C1 139.9(5) 2_566 . . . ?
O9 Ni3 O2 C1 -143.2(5) 2_566 . . . ?
Ni2 Ni3 O2 C1 120.1(5) . . . . ?
O12 Ni3 O2 Ni2 128.9(8) 2_566 . . . ?
O7 Ni3 O2 Ni2 -156.3(2) . . . . ?
O19 Ni3 O2 Ni2 -64.71(19) 2_566 . . . ?
O16 Ni3 O2 Ni2 19.85(17) 2_566 . . . ?
O9 Ni3 O2 Ni2 96.75(17) 2_566 . . . ?
O12 Ni3 O2 Ni1 31.2(9) 2_566 . . . ?
O7 Ni3 O2 Ni1 106.0(2) . . . . ?
O19 Ni3 O2 Ni1 -162.41(19) 2_566 . . . ?
O16 Ni3 O2 Ni1 -77.84(19) 2_566 . . . ?
O9 Ni3 O2 Ni1 -0.94(17) 2_566 . . . ?
Ni2 Ni3 O2 Ni1 -97.7(2) . . . . ?
O1 Ni2 O3 C2 -83.9(5) 2_566 . . . ?
O17 Ni2 O3 C2 159.0(5) 2_566 . . . ?
O2 Ni2 O3 C2 -4.9(5) . . . . ?
O16 Ni2 O3 C2 61.1(8) 2_566 . . . ?
Ni3 Ni2 O3 C2 26.0(5) . . . . ?
O9 Ni1 O5 C4 49.2(12) 2_566 . . . ?
O2 Ni1 O5 C4 59.7(5) . . . . ?
O10 Ni1 O5 C4 -45.9(5) 2_566 . . . ?
O5 Ni1 O5 C4 -134.9(5) 2_566 . . . ?
O1 Ni1 O5 C4 140.0(4) 2_566 . . . ?
Ni4 Ni1 O5 C4 151.9(4) 2_566 . . . ?
O9 Ni1 O5 Ni1 -176.0(9) 2_566 . . 2_566 ?
O2 Ni1 O5 Ni1 -165.38(18) . . . 2_566 ?
O10 Ni1 O5 Ni1 88.93(18) 2_566 . . 2_566 ?
O5 Ni1 O5 Ni1 0.0 2_566 . . 2_566 ?
O1 Ni1 O5 Ni1 -85.11(18) 2_566 . . 2_566 ?
Ni4 Ni1 O5 Ni1 -73.2(2) 2_566 . . 2_566 ?
O21 Ni4 O6 C4 -134.3(5) . . . . ?
O14 Ni4 O6 C4 133.3(5) . . . . ?
O9 Ni4 O6 C4 54.6(5) . . . . ?
O16 Ni4 O6 C4 -33.3(9) . . . . ?
O1 Ni4 O6 C4 -32.7(5) . . . . ?
Ni1 Ni4 O6 C4 14.6(5) 2_566 . . . ?
O12 Ni3 O7 C6 -157.1(6) 2_566 . . . ?
O19 Ni3 O7 C6 -58.5(6) 2_566 . . . ?
O2 Ni3 O7 C6 35.9(6) . . . . ?
O16 Ni3 O7 C6 12.5(15) 2_566 . . . ?
O9 Ni3 O7 C6 112.7(6) 2_566 . . . ?
Ni2 Ni3 O7 C6 15.7(6) . . . . ?
O21 Ni4 O9 C7 -81.5(8) . . . . ?
O14 Ni4 O9 C7 -20.8(4) . . . . ?
O16 Ni4 O9 C7 -132.1(4) . . . . ?
O1 Ni4 O9 C7 150.7(4) . . . . ?
O6 Ni4 O9 C7 65.1(4) . . . . ?
Ni1 Ni4 O9 C7 129.1(5) 2_566 . . . ?
O21 Ni4 O9 Ni1 149.5(6) . . . 2_566 ?
O14 Ni4 O9 Ni1 -149.9(2) . . . 2_566 ?
O16 Ni4 O9 Ni1 98.86(17) . . . 2_566 ?
O1 Ni4 O9 Ni1 21.60(17) . . . 2_566 ?
O6 Ni4 O9 Ni1 -64.03(18) . . . 2_566 ?
O21 Ni4 O9 Ni3 50.1(7) . . . 2_566 ?
O14 Ni4 O9 Ni3 110.7(2) . . . 2_566 ?
O16 Ni4 O9 Ni3 -0.51(16) . . . 2_566 ?
O1 Ni4 O9 Ni3 -77.78(18) . . . 2_566 ?
O6 Ni4 O9 Ni3 -163.41(16) . . . 2_566 ?
Ni1 Ni4 O9 Ni3 -99.37(19) 2_566 . . 2_566 ?
O21 Ni4 O14 C8 -173.3(5) . . . . ?
O9 Ni4 O14 C8 20.8(5) . . . . ?
O16 Ni4 O14 C8 94.1(5) . . . . ?
O1 Ni4 O14 C8 -13.8(10) . . . . ?
O6 Ni4 O14 C8 -81.9(5) . . . . ?
Ni1 Ni4 O14 C8 -2.8(5) 2_566 . . . ?
O21 Ni4 O16 C13 -17.4(4) . . . . ?
O14 Ni4 O16 C13 75.8(4) . . . . ?
O9 Ni4 O16 C13 150.1(4) . . . . ?
O1 Ni4 O16 C13 -118.9(4) . . . . ?
O6 Ni4 O16 C13 -118.3(6) . . . . ?
Ni1 Ni4 O16 C13 -165.5(4) 2_566 . . . ?
O21 Ni4 O16 Ni2 102.81(19) . . . 2_566 ?
O14 Ni4 O16 Ni2 -164.05(17) . . . 2_566 ?
O9 Ni4 O16 Ni2 -89.68(18) . . . 2_566 ?
O1 Ni4 O16 Ni2 1.31(17) . . . 2_566 ?
O6 Ni4 O16 Ni2 1.9(7) . . . 2_566 ?
Ni1 Ni4 O16 Ni2 -45.36(14) 2_566 . . 2_566 ?
O21 Ni4 O16 Ni3 -167.00(18) . . . 2_566 ?
O14 Ni4 O16 Ni3 -73.9(2) . . . 2_566 ?
O9 Ni4 O16 Ni3 0.51(16) . . . 2_566 ?
O1 Ni4 O16 Ni3 91.50(18) . . . 2_566 ?
O6 Ni4 O16 Ni3 92.1(6) . . . 2_566 ?
Ni1 Ni4 O16 Ni3 44.84(14) 2_566 . . 2_566 ?
O14 Ni4 O21 C18 -60.1(5) . . . . ?
O9 Ni4 O21 C18 -1.1(10) . . . . ?
O16 Ni4 O21 C18 47.9(5) . . . . ?
O1 Ni4 O21 C18 125.2(5) . . . . ?
O6 Ni4 O21 C18 -148.5(5) . . . . ?
Ni1 Ni4 O21 C18 136.0(4) 2_566 . . . ?
Ni2 O2 C1 C5 106.9(5) . . . . ?
Ni1 O2 C1 C5 -136.8(4) . . . . ?
Ni3 O2 C1 C5 -1.7(7) . . . . ?
Ni2 O2 C1 C2 -11.4(6) . . . . ?
Ni1 O2 C1 C2 104.9(5) . . . . ?
Ni3 O2 C1 C2 -120.0(5) . . . . ?
Ni2 O2 C1 C3 -131.7(4) . . . . ?
Ni1 O2 C1 C3 -15.4(6) . . . . ?
Ni3 O2 C1 C3 119.7(5) . . . . ?
Ni2 O3 C2 O4 -176.8(6) . . . . ?
Ni2 O3 C2 C1 -0.3(8) . . . . ?
O2 C1 C2 O4 -175.4(6) . . . . ?
C5 C1 C2 O4 66.2(8) . . . . ?
C3 C1 C2 O4 -53.5(8) . . . . ?
O2 C1 C2 O3 7.9(8) . . . . ?
C5 C1 C2 O3 -110.6(7) . . . . ?
C3 C1 C2 O3 129.8(6) . . . . ?
O2 C1 C3 C4 61.1(7) . . . . ?
C5 C1 C3 C4 -178.0(5) . . . . ?
C2 C1 C3 C4 -59.1(7) . . . . ?
Ni4 O6 C4 O5 -26.9(8) . . . . ?
Ni4 O6 C4 C3 150.2(5) . . . . ?
Ni1 O5 C4 O6 143.6(5) . . . . ?
Ni1 O5 C4 O6 24.4(8) 2_566 . . . ?
Ni1 O5 C4 C3 -33.6(7) . . . . ?
Ni1 O5 C4 C3 -152.8(4) 2_566 . . . ?
C1 C3 C4 O6 148.5(6) . . . . ?
C1 C3 C4 O5 -34.2(8) . . . . ?
O2 C1 C5 C6 55.9(7) . . . . ?
C2 C1 C5 C6 174.3(5) . . . . ?
C3 C1 C5 C6 -66.6(7) . . . . ?
Ni3 O7 C6 O8 176.7(6) . . . . ?
Ni3 O7 C6 C5 1.7(9) . . . . ?
C1 C5 C6 O8 124.6(7) . . . . ?
C1 C5 C6 O7 -60.2(9) . . . . ?
Ni1 O9 C7 C9 3.9(8) 2_566 . . . ?
Ni4 O9 C7 C9 -102.6(5) . . . . ?
Ni3 O9 C7 C9 135.0(5) 2_566 . . . ?
Ni1 O9 C7 C11 -117.1(5) 2_566 . . . ?
Ni4 O9 C7 C11 136.4(4) . . . . ?
Ni3 O9 C7 C11 14.0(7) 2_566 . . . ?
Ni1 O9 C7 C8 123.9(5) 2_566 . . . ?
Ni4 O9 C7 C8 17.3(6) . . . . ?
Ni3 O9 C7 C8 -105.1(5) 2_566 . . . ?
Ni4 O14 C8 O15 163.6(6) . . . . ?
Ni4 O14 C8 C7 -17.4(8) . . . . ?
O9 C7 C8 O15 179.0(7) . . . . ?
C9 C7 C8 O15 -61.4(8) . . . . ?
C11 C7 C8 O15 59.1(9) . . . . ?
O9 C7 C8 O14 -0.1(9) . . . . ?
C9 C7 C8 O14 119.5(7) . . . . ?
C11 C7 C8 O14 -120.0(7) . . . . ?
O9 C7 C9 C10 -58.8(7) . . . . ?
C11 C7 C9 C10 62.5(7) . . . . ?
C8 C7 C9 C10 -177.5(5) . . . . ?
Ni1 O10 C10 O11 172.4(5) 2_566 . . . ?
Ni1 O10 C10 C9 -8.8(9) 2_566 . . . ?
C7 C9 C10 O11 -116.6(7) . . . . ?
C7 C9 C10 O10 64.6(8) . . . . ?
O9 C7 C11 C12 -66.2(7) . . . . ?
C9 C7 C11 C12 173.0(5) . . . . ?
C8 C7 C11 C12 52.3(7) . . . . ?
Ni3 O12 C12 O13 -171.3(5) 2_566 . . . ?
Ni3 O12 C12 C11 8.8(9) 2_566 . . . ?
C7 C11 C12 O13 -123.4(7) . . . . ?
C7 C11 C12 O12 56.5(9) . . . . ?
Ni2 O16 C13 C17 -144.1(4) 2_566 . . . ?
Ni4 O16 C13 C17 -29.2(6) . . . . ?
Ni3 O16 C13 C17 112.1(5) 2_566 . . . ?
Ni2 O16 C13 C15 98.1(5) 2_566 . . . ?
Ni4 O16 C13 C15 -147.0(4) . . . . ?
Ni3 O16 C13 C15 -5.7(7) 2_566 . . . ?
Ni2 O16 C13 C14 -20.8(7) 2_566 . . . ?
Ni4 O16 C13 C14 94.1(6) . . . . ?
Ni3 O16 C13 C14 -124.6(5) 2_566 . . . ?
Ni2 O17 C14 O18 178.1(7) 2_566 . . . ?
Ni2 O17 C14 C13 -4.7(9) 2_566 . . . ?
O16 C13 C14 O18 -164.7(7) . . . . ?
C17 C13 C14 O18 -43.1(10) . . . . ?
C15 C13 C14 O18 75.9(8) . . . . ?
O16 C13 C14 O17 17.8(10) . . . . ?
C17 C13 C14 O17 139.4(7) . . . . ?
C15 C13 C14 O17 -101.5(8) . . . . ?
O16 C13 C15 C16 -52.5(8) . . . . ?
C17 C13 C15 C16 -170.9(7) . . . . ?
C14 C13 C15 C16 67.7(8) . . . . ?
Ni3 O19 C16 O20 163.6(6) 2_566 . . . ?
Ni3 O19 C16 C15 -15.3(9) 2_566 . . . ?
C13 C15 C16 O19 67.9(9) . . . . ?
C13 C15 C16 O20 -111.1(8) . . . . ?
O16 C13 C17 C18 69.4(8) . . . . ?
C15 C13 C17 C18 -172.2(6) . . . . ?
C14 C13 C17 C18 -53.0(9) . . . . ?
Ni4 O21 C18 O22 154.4(6) . . . . ?
Ni4 O21 C18 C17 -25.5(8) . . . . ?
C13 C17 C18 O22 140.1(7) . . . . ?
C13 C17 C18 O21 -40.0(10) . . . . ?
O27 Ni22 Ni23 O32 -32.5(3) . . . . ?
O36 Ni22 Ni23 O32 50.2(2) . . . . ?
O43 Ni22 Ni23 O32 134.4(2) 2_667 . . . ?
O31 Ni22 Ni23 O32 -45.3(3) . . . . ?
O24 Ni22 Ni23 O32 -119.4(2) . . . . ?
O38 Ni22 Ni23 O32 164.1(2) 2_667 . . . ?
O27 Ni22 Ni23 O23 87.4(3) . . . . ?
O36 Ni22 Ni23 O23 170.1(2) . . . . ?
O43 Ni22 Ni23 O23 -105.8(2) 2_667 . . . ?
O31 Ni22 Ni23 O23 74.6(2) . . . . ?
O24 Ni22 Ni23 O23 0.49(18) . . . . ?
O38 Ni22 Ni23 O23 -76.0(2) 2_667 . . . ?
O27 Ni22 Ni23 O39 -152.6(3) . . . 2_667 ?
O36 Ni22 Ni23 O39 -70.0(2) . . . 2_667 ?
O43 Ni22 Ni23 O39 14.2(3) 2_667 . . 2_667 ?
O31 Ni22 Ni23 O39 -165.5(3) . . . 2_667 ?
O24 Ni22 Ni23 O39 120.5(2) . . . 2_667 ?
O38 Ni22 Ni23 O39 43.9(3) 2_667 . . 2_667 ?
O27 Ni22 Ni23 O38 163.4(3) . . . 2_667 ?
O36 Ni22 Ni23 O38 -113.9(2) . . . 2_667 ?
O43 Ni22 Ni23 O38 -29.7(2) 2_667 . . 2_667 ?
O31 Ni22 Ni23 O38 150.6(3) . . . 2_667 ?
O24 Ni22 Ni23 O38 76.5(2) . . . 2_667 ?
O27 Ni22 Ni23 O31 12.8(3) . . . . ?
O36 Ni22 Ni23 O31 95.5(2) . . . . ?
O43 Ni22 Ni23 O31 179.7(3) 2_667 . . . ?
O24 Ni22 Ni23 O31 -74.1(2) . . . . ?
O38 Ni22 Ni23 O31 -150.6(3) 2_667 . . . ?
O38 Ni21 Ni24 O34 -85.4(3) 2_667 . . . ?
O24 Ni21 Ni24 O34 -162.2(3) . . . . ?
O42 Ni21 Ni24 O34 5.5(4) 2_667 . . . ?
O42 Ni21 Ni24 O34 78.5(3) . . . . ?
O29 Ni21 Ni24 O34 163.8(3) . . . . ?
O23 Ni21 Ni24 O34 -12.2(3) . . . . ?
O38 Ni21 Ni24 O25 110.8(2) 2_667 . . . ?
O24 Ni21 Ni24 O25 34.0(2) . . . . ?
O42 Ni21 Ni24 O25 -158.2(3) 2_667 . . . ?
O42 Ni21 Ni24 O25 -85.3(2) . . . . ?
O29 Ni21 Ni24 O25 0.0(3) . . . . ?
O23 Ni21 Ni24 O25 -176.0(3) . . . . ?
O38 Ni21 Ni24 O23 -73.2(2) 2_667 . . . ?
O24 Ni21 Ni24 O23 -150.0(3) . . . . ?
O42 Ni21 Ni24 O23 17.7(3) 2_667 . . . ?
O42 Ni21 Ni24 O23 90.7(2) . . . . ?
O29 Ni21 Ni24 O23 176.0(3) . . . . ?
O38 Ni21 Ni24 O31 3.17(16) 2_667 . . . ?
O24 Ni21 Ni24 O31 -73.7(2) . . . . ?
O42 Ni21 Ni24 O31 94.1(2) 2_667 . . . ?
O42 Ni21 Ni24 O31 166.99(16) . . . . ?
O29 Ni21 Ni24 O31 -107.7(2) . . . . ?
O23 Ni21 Ni24 O31 76.3(2) . . . . ?
O38 Ni21 Ni24 O24 76.9(2) 2_667 . . . ?
O42 Ni21 Ni24 O24 167.8(3) 2_667 . . . ?
O42 Ni21 Ni24 O24 -119.3(2) . . . . ?
O29 Ni21 Ni24 O24 -34.0(3) . . . . ?
O23 Ni21 Ni24 O24 150.0(3) . . . . ?
O38 Ni21 Ni24 O41 -166.68(17) 2_667 . . . ?
O24 Ni21 Ni24 O41 116.5(2) . . . . ?
O42 Ni21 Ni24 O41 -75.8(2) 2_667 . . . ?
O42 Ni21 Ni24 O41 -2.86(17) . . . . ?
O29 Ni21 Ni24 O41 82.5(2) . . . . ?
O23 Ni21 Ni24 O41 -93.5(2) . . . . ?
O32 Ni23 O23 Ni24 78.5(2) . . . . ?
O39 Ni23 O23 Ni24 -170.55(17) 2_667 . . . ?
O38 Ni23 O23 Ni24 -91.95(19) 2_667 . . . ?
O31 Ni23 O23 Ni24 0.48(17) . . . . ?
Ni22 Ni23 O23 Ni24 -45.34(15) . . . . ?
O32 Ni23 O23 Ni21 167.05(17) . . . . ?
O39 Ni23 O23 Ni21 -82.0(2) 2_667 . . . ?
O38 Ni23 O23 Ni21 -3.43(18) 2_667 . . . ?
O31 Ni23 O23 Ni21 89.00(18) . . . . ?
Ni22 Ni23 O23 Ni21 43.18(15) . . . . ?
O34 Ni24 O23 Ni23 -89.3(2) . . . . ?
O25 Ni24 O23 Ni23 111.1(7) . . . . ?
O31 Ni24 O23 Ni23 -0.48(17) . . . . ?
O24 Ni24 O23 Ni23 77.0(2) . . . . ?
O41 Ni24 O23 Ni23 178.0(2) . . . . ?
Ni21 Ni24 O23 Ni23 97.71(19) . . . . ?
O34 Ni24 O23 Ni21 173.0(2) . . . . ?
O25 Ni24 O23 Ni21 13.4(8) . . . . ?
O31 Ni24 O23 Ni21 -98.19(18) . . . . ?
O24 Ni24 O23 Ni21 -20.72(18) . . . . ?
O41 Ni24 O23 Ni21 80.25(18) . . . . ?
O38 Ni21 O23 Ni23 3.47(18) 2_667 . . . ?
O24 Ni21 O23 Ni23 -79.1(2) . . . . ?
O42 Ni21 O23 Ni23 91.5(2) 2_667 . . . ?
O42 Ni21 O23 Ni23 174.81(19) . . . . ?
O29 Ni21 O23 Ni23 -131.9(18) . . . . ?
Ni24 Ni21 O23 Ni23 -100.6(2) . . . . ?
O38 Ni21 O23 Ni24 104.07(19) 2_667 . . . ?
O24 Ni21 O23 Ni24 21.47(18) . . . . ?
O42 Ni21 O23 Ni24 -167.88(18) 2_667 . . . ?
O42 Ni21 O23 Ni24 -84.58(18) . . . . ?
O29 Ni21 O23 Ni24 -31.2(19) . . . . ?
O38 Ni21 O24 C19 141.2(5) 2_667 . . . ?
O42 Ni21 O24 C19 126.0(11) 2_667 . . . ?
O42 Ni21 O24 C19 -53.3(5) . . . . ?
O29 Ni21 O24 C19 36.5(5) . . . . ?
O23 Ni21 O24 C19 -138.6(5) . . . . ?
Ni24 Ni21 O24 C19 -117.5(5) . . . . ?
O38 Ni21 O24 Ni24 -101.29(18) 2_667 . . . ?
O42 Ni21 O24 Ni24 -116.5(10) 2_667 . . . ?
O42 Ni21 O24 Ni24 64.19(19) . . . . ?
O29 Ni21 O24 Ni24 154.06(18) . . . . ?
O23 Ni21 O24 Ni24 -21.10(18) . . . . ?
O38 Ni21 O24 Ni22 1.06(17) 2_667 . . . ?
O42 Ni21 O24 Ni22 -14.1(12) 2_667 . . . ?
O42 Ni21 O24 Ni22 166.54(16) . . . . ?
O29 Ni21 O24 Ni22 -103.59(18) . . . . ?
O23 Ni21 O24 Ni22 81.25(18) . . . . ?
Ni24 Ni21 O24 Ni22 102.3(2) . . . . ?
O34 Ni24 O24 C19 -91.5(8) . . . . ?
O25 Ni24 O24 C19 -19.6(5) . . . . ?
O23 Ni24 O24 C19 151.6(5) . . . . ?
O31 Ni24 O24 C19 -129.3(5) . . . . ?
O41 Ni24 O24 C19 66.4(5) . . . . ?
Ni21 Ni24 O24 C19 130.2(5) . . . . ?
O34 Ni24 O24 Ni21 138.3(6) . . . . ?
O25 Ni24 O24 Ni21 -149.9(2) . . . . ?
O23 Ni24 O24 Ni21 21.41(19) . . . . ?
O31 Ni24 O24 Ni21 100.47(18) . . . . ?
O41 Ni24 O24 Ni21 -63.81(19) . . . . ?
O34 Ni24 O24 Ni22 38.9(8) . . . . ?
O25 Ni24 O24 Ni22 110.8(2) . . . . ?
O23 Ni24 O24 Ni22 -77.9(2) . . . . ?
O31 Ni24 O24 Ni22 1.12(18) . . . . ?
O41 Ni24 O24 Ni22 -163.15(18) . . . . ?
Ni21 Ni24 O24 Ni22 -99.35(19) . . . . ?
O27 Ni22 O24 C19 27.8(4) . . . . ?
O36 Ni22 O24 C19 137.3(6) . . . . ?
O43 Ni22 O24 C19 -66.1(5) 2_667 . . . ?
O31 Ni22 O24 C19 124.9(4) . . . . ?
O38 Ni22 O24 C19 -145.1(4) 2_667 . . . ?
Ni23 Ni22 O24 C19 169.9(4) . . . . ?
O27 Ni22 O24 Ni21 171.87(19) . . . . ?
O36 Ni22 O24 Ni21 -78.6(6) . . . . ?
O43 Ni22 O24 Ni21 77.94(19) 2_667 . . . ?
O31 Ni22 O24 Ni21 -91.03(19) . . . . ?
O38 Ni22 O24 Ni21 -1.02(17) 2_667 . . . ?
Ni23 Ni22 O24 Ni21 -45.99(13) . . . . ?
O27 Ni22 O24 Ni24 -98.2(2) . . . . ?
O36 Ni22 O24 Ni24 11.3(7) . . . . ?
O43 Ni22 O24 Ni24 167.86(17) 2_667 . . . ?
O31 Ni22 O24 Ni24 -1.11(18) . . . . ?
O38 Ni22 O24 Ni24 88.90(19) 2_667 . . . ?
Ni23 Ni22 O24 Ni24 43.93(15) . . . . ?
O34 Ni24 O25 C20 -173.3(6) . . . . ?
O23 Ni24 O25 C20 -13.6(11) . . . . ?
O31 Ni24 O25 C20 94.5(6) . . . . ?
O24 Ni24 O25 C20 21.2(6) . . . . ?
O41 Ni24 O25 C20 -80.1(6) . . . . ?
Ni21 Ni24 O25 C20 -2.5(6) . . . . ?
O36 Ni22 O27 C24 155.1(5) . . . . ?
O43 Ni22 O27 C24 62.2(6) 2_667 . . . ?
O31 Ni22 O27 C24 -119.5(5) . . . . ?
O24 Ni22 O27 C24 -43.0(5) . . . . ?
O38 Ni22 O27 C24 -11.0(11) 2_667 . . . ?
Ni23 Ni22 O27 C24 -128.7(5) . . . . ?
O38 Ni21 O29 C22 -108.7(5) 2_667 . . . ?
O24 Ni21 O29 C22 -27.1(5) . . . . ?
O42 Ni21 O29 C22 162.3(5) 2_667 . . . ?
O42 Ni21 O29 C22 78.8(5) . . . . ?
O23 Ni21 O29 C22 26(2) . . . . ?
Ni24 Ni21 O29 C22 -2.9(6) . . . . ?
O32 Ni23 O31 C25 13.0(4) . . . . ?
O23 Ni23 O31 C25 128.2(4) . . . . ?
O39 Ni23 O31 C25 -80.7(8) 2_667 . . . ?
O38 Ni23 O31 C25 -149.5(4) 2_667 . . . ?
Ni22 Ni23 O31 C25 -128.1(5) . . . . ?
O32 Ni23 O31 Ni24 -115.8(2) . . . . ?
O23 Ni23 O31 Ni24 -0.48(17) . . . . ?
O39 Ni23 O31 Ni24 150.6(6) 2_667 . . . ?
O38 Ni23 O31 Ni24 81.83(19) 2_667 . . . ?
Ni22 Ni23 O31 Ni24 103.2(2) . . . . ?
O32 Ni23 O31 Ni22 141.0(2) . . . . ?
O23 Ni23 O31 Ni22 -103.68(19) . . . . ?
O39 Ni23 O31 Ni22 47.4(7) 2_667 . . . ?
O38 Ni23 O31 Ni22 -21.37(19) 2_667 . . . ?
O34 Ni24 O31 C25 -23.0(4) . . . . ?
O25 Ni24 O31 C25 73.1(4) . . . . ?
O23 Ni24 O31 C25 -121.8(4) . . . . ?
O24 Ni24 O31 C25 147.8(4) . . . . ?
O41 Ni24 O31 C25 -127.6(7) . . . . ?
Ni21 Ni24 O31 C25 -168.1(4) . . . . ?
O34 Ni24 O31 Ni23 99.3(2) . . . . ?
O25 Ni24 O31 Ni23 -164.60(18) . . . . ?
O23 Ni24 O31 Ni23 0.46(17) . . . . ?
O24 Ni24 O31 Ni23 -89.96(19) . . . . ?
O41 Ni24 O31 Ni23 -5.4(7) . . . . ?
Ni21 Ni24 O31 Ni23 -45.83(14) . . . . ?
O34 Ni24 O31 Ni22 -171.9(2) . . . . ?
O25 Ni24 O31 Ni22 -75.8(2) . . . . ?
O23 Ni24 O31 Ni22 89.3(2) . . . . ?
O24 Ni24 O31 Ni22 -1.13(18) . . . . ?
O41 Ni24 O31 Ni22 83.4(7) . . . . ?
Ni21 Ni24 O31 Ni22 43.00(16) . . . . ?
O27 Ni22 O31 C25 -56.9(5) . . . . ?
O36 Ni22 O31 C25 38.4(5) . . . . ?
O43 Ni22 O31 C25 113.7(11) 2_667 . . . ?
O24 Ni22 O31 C25 -145.7(5) . . . . ?
O38 Ni22 O31 C25 135.6(5) 2_667 . . . ?
Ni23 Ni22 O31 C25 115.2(5) . . . . ?
O27 Ni22 O31 Ni23 -172.1(2) . . . . ?
O36 Ni22 O31 Ni23 -76.8(2) . . . . ?
O43 Ni22 O31 Ni23 -1.5(12) 2_667 . . . ?
O24 Ni22 O31 Ni23 99.17(19) . . . . ?
O38 Ni22 O31 Ni23 20.47(18) 2_667 . . . ?
O27 Ni22 O31 Ni24 89.9(2) . . . . ?
O36 Ni22 O31 Ni24 -174.8(2) . . . . ?
O43 Ni22 O31 Ni24 -99.5(11) 2_667 . . . ?
O24 Ni22 O31 Ni24 1.13(18) . . . . ?
O38 Ni22 O31 Ni24 -77.6(2) 2_667 . . . ?
Ni23 Ni22 O31 Ni24 -98.0(2) . . . . ?
O23 Ni23 O32 C26 -84.4(5) . . . . ?
O39 Ni23 O32 C26 155.7(5) 2_667 . . . ?
O38 Ni23 O32 C26 64.6(8) 2_667 . . . ?
O31 Ni23 O32 C26 -6.9(5) . . . . ?
Ni22 Ni23 O32 C26 24.9(6) . . . . ?
O25 Ni24 O34 C28 -64.2(5) . . . . ?
O23 Ni24 O34 C28 121.2(5) . . . . ?
O31 Ni24 O34 C28 42.4(5) . . . . ?
O24 Ni24 O34 C28 5.6(10) . . . . ?
O41 Ni24 O34 C28 -152.7(5) . . . . ?
Ni21 Ni24 O34 C28 130.2(5) . . . . ?
O27 Ni22 O36 C30 56.0(5) . . . . ?
O43 Ni22 O36 C30 150.0(5) 2_667 . . . ?
O31 Ni22 O36 C30 -40.5(5) . . . . ?
O24 Ni22 O36 C30 -52.6(9) . . . . ?
O38 Ni22 O36 C30 -127.1(5) 2_667 . . . ?
Ni23 Ni22 O36 C30 -86.2(5) . . . . ?
O34 Ni24 O41 C34 -130.6(5) . . . . ?
O25 Ni24 O41 C34 133.8(5) . . . . ?
O23 Ni24 O41 C34 -32.1(5) . . . . ?
O31 Ni24 O41 C34 -26.3(10) . . . . ?
O24 Ni24 O41 C34 55.0(5) . . . . ?
Ni21 Ni24 O41 C34 14.9(5) . . . . ?
O38 Ni21 O42 C34 70.6(8) 2_667 . . . ?
O24 Ni21 O42 C34 -48.6(5) . . . . ?
O42 Ni21 O42 C34 131.5(5) 2_667 . . . ?
O29 Ni21 O42 C34 -135.9(5) . . . . ?
O23 Ni21 O42 C34 39.2(5) . . . . ?
Ni24 Ni21 O42 C34 -7.0(4) . . . . ?
O38 Ni21 O42 Ni21 -60.9(7) 2_667 . . 2_667 ?
O24 Ni21 O42 Ni21 179.89(17) . . . 2_667 ?
O42 Ni21 O42 Ni21 0.0 2_667 . . 2_667 ?
O29 Ni21 O42 Ni21 92.64(18) . . . 2_667 ?
O23 Ni21 O42 Ni21 -92.23(18) . . . 2_667 ?
Ni24 Ni21 O42 Ni21 -138.48(15) . . . 2_667 ?
Ni21 O24 C19 C23 -118.4(6) . . . . ?
Ni24 O24 C19 C23 135.8(5) . . . . ?
Ni22 O24 C19 C23 14.8(7) . . . . ?
Ni21 O24 C19 C21 1.4(7) . . . . ?
Ni24 O24 C19 C21 -104.4(5) . . . . ?
Ni22 O24 C19 C21 134.6(4) . . . . ?
Ni21 O24 C19 C20 121.3(5) . . . . ?
Ni24 O24 C19 C20 15.4(7) . . . . ?
Ni22 O24 C19 C20 -105.6(6) . . . . ?
Ni24 O25 C20 O26 164.1(7) . . . . ?
Ni24 O25 C20 C19 -18.8(9) . . . . ?
O24 C19 C20 O26 179.0(7) . . . . ?
C23 C19 C20 O26 57.0(10) . . . . ?
C21 C19 C20 O26 -62.7(9) . . . . ?
O24 C19 C20 O25 1.7(10) . . . . ?
C23 C19 C20 O25 -120.2(8) . . . . ?
C21 C19 C20 O25 120.0(8) . . . . ?
O24 C19 C21 C22 -59.7(7) . . . . ?
C23 C19 C21 C22 61.8(7) . . . . ?
C20 C19 C21 C22 -178.4(5) . . . . ?
Ni21 O29 C22 O30 159.1(6) . . . . ?
Ni21 O29 C22 C21 -18.6(9) . . . . ?
C19 C21 C22 O30 -103.7(8) . . . . ?
C19 C21 C22 O29 74.2(8) . . . . ?
O24 C19 C23 C24 -63.6(8) . . . . ?
C21 C19 C23 C24 177.1(6) . . . . ?
C20 C19 C23 C24 56.5(8) . . . . ?
Ni22 O27 C24 O28 -166.2(7) . . . . ?
Ni22 O27 C24 C23 10.8(9) . . . . ?
C19 C23 C24 O27 52.0(10) . . . . ?
C19 C23 C24 O28 -130.8(8) . . . . ?
Ni23 O31 C25 C27 -136.7(4) . . . . ?
Ni24 O31 C25 C27 -21.1(7) . . . . ?
Ni22 O31 C25 C27 120.4(5) . . . . ?
Ni23 O31 C25 C26 -15.6(6) . . . . ?
Ni24 O31 C25 C26 100.0(5) . . . . ?
Ni22 O31 C25 C26 -118.5(5) . . . . ?
Ni23 O31 C25 C29 103.5(5) . . . . ?
Ni24 O31 C25 C29 -140.9(4) . . . . ?
Ni22 O31 C25 C29 0.6(7) . . . . ?
Ni23 O32 C26 O33 179.2(6) . . . . ?
Ni23 O32 C26 C25 -0.2(8) . . . . ?
O31 C25 C26 O33 -168.6(6) . . . . ?
C27 C25 C26 O33 -47.0(9) . . . . ?
C29 C25 C26 O33 71.3(8) . . . . ?
O31 C25 C26 O32 10.9(9) . . . . ?
C27 C25 C26 O32 132.4(7) . . . . ?
C29 C25 C26 O32 -109.2(7) . . . . ?
O31 C25 C27 C28 67.5(7) . . . . ?
C26 C25 C27 C28 -53.4(9) . . . . ?
C29 C25 C27 C28 -171.7(6) . . . . ?
Ni24 O34 C28 O35 166.5(5) . . . . ?
Ni24 O34 C28 C27 -12.0(8) . . . . ?
C25 C27 C28 O35 130.2(7) . . . . ?
C25 C27 C28 O34 -51.2(9) . . . . ?
O31 C25 C29 C30 -55.7(8) . . . . ?
C27 C25 C29 C30 -176.7(6) . . . . ?
C26 C25 C29 C30 64.0(8) . . . . ?
Ni22 O36 C30 O37 -177.4(6) . . . . ?
Ni22 O36 C30 C29 2.8(9) . . . . ?
C25 C29 C30 O37 -122.5(8) . . . . ?
C25 C29 C30 O36 57.3(9) . . . . ?
Ni21 O38 C31 C33 -17.5(6) 2_667 . . . ?
Ni23 O38 C31 C33 -134.7(4) 2_667 . . . ?
Ni22 O38 C31 C33 120.1(5) 2_667 . . . ?
Ni21 O38 C31 C35 -137.9(4) 2_667 . . . ?
Ni23 O38 C31 C35 105.0(5) 2_667 . . . ?
Ni22 O38 C31 C35 -0.2(8) 2_667 . . . ?
Ni21 O38 C31 C32 105.5(5) 2_667 . . . ?
Ni23 O38 C31 C32 -11.7(6) 2_667 . . . ?
Ni22 O38 C31 C32 -116.9(5) 2_667 . . . ?
Ni23 O39 C32 O40 -176.7(6) 2_667 . . . ?
Ni23 O39 C32 C31 4.4(8) 2_667 . . . ?
O38 C31 C32 O40 -173.9(6) . . . . ?
C33 C31 C32 O40 -49.7(8) . . . . ?
C35 C31 C32 O40 69.0(8) . . . . ?
O38 C31 C32 O39 5.1(9) . . . . ?
C33 C31 C32 O39 129.3(6) . . . . ?
C35 C31 C32 O39 -112.0(7) . . . . ?
O38 C31 C33 C34 60.2(7) . . . . ?
C35 C31 C33 C34 -180.0(5) . . . . ?
C32 C31 C33 C34 -62.2(7) . . . . ?
Ni24 O41 C34 O42 -25.5(9) . . . . ?
Ni24 O41 C34 C33 152.2(5) . . . . ?
Ni21 O42 C34 O41 143.5(5) 2_667 . . . ?
Ni21 O42 C34 O41 21.1(9) . . . . ?
Ni21 O42 C34 C33 -34.3(7) 2_667 . . . ?
Ni21 O42 C34 C33 -156.7(4) . . . . ?
C31 C33 C34 O41 150.5(6) . . . . ?
C31 C33 C34 O42 -31.6(8) . . . . ?
O38 C31 C35 C36 57.3(7) . . . . ?
C33 C31 C35 C36 -65.3(7) . . . . ?
C32 C31 C35 C36 175.1(6) . . . . ?
Ni22 O43 C36 O44 -172.6(5) 2_667 . . . ?
Ni22 O43 C36 C35 8.4(10) 2_667 . . . ?
C31 C35 C36 O44 114.0(7) . . . . ?
C31 C35 C36 O43 -66.9(9) . . . . ?
C85 N81 N82 C81 -17.3 . . . . ?
C87 N81 N82 C81 -130.7 . . . . ?
C88 N81 N82 C81 -109.4 . . . . ?
C83 N81 N82 C81 113.7 . . . . ?
C82 N81 N82 C81 85.8 . . . . ?
C84 N81 N82 C81 108.7 . . . . ?
C85 N81 N82 C86 144.6 . . . . ?
C87 N81 N82 C86 31.3 . . . . ?
C88 N81 N82 C86 52.6 . . . . ?
C83 N81 N82 C86 -84.3 . . . . ?
C82 N81 N82 C86 -112.2 . . . . ?
C84 N81 N82 C86 -89.4 . . . . ?
C81 N81 N82 C86 162.0 . . . . ?
C85 N81 N82 C83 -131.0 . . . . ?
C87 N81 N82 C83 115.7 . . . . ?
C88 N81 N82 C83 137.0 . . . . ?
C82 N81 N82 C83 -27.8 . . . . ?
C84 N81 N82 C83 -5.0 . . . . ?
C81 N81 N82 C83 -113.7 . . . . ?
C85 N81 N82 C88 92.0 . . . . ?
C87 N81 N82 C88 -21.3 . . . . ?
C83 N81 N82 C88 -137.0 . . . . ?
C82 N81 N82 C88 -164.8 . . . . ?
C84 N81 N82 C88 -142.0 . . . . ?
C81 N81 N82 C88 109.4 . . . . ?
C85 N81 N82 C87 113.3 . . . . ?
C88 N81 N82 C87 21.3 . . . . ?
C83 N81 N82 C87 -115.7 . . . . ?
C82 N81 N82 C87 -143.5 . . . . ?
C84 N81 N82 C87 -120.7 . . . . ?
C81 N81 N82 C87 130.7 . . . . ?
N81 N82 C81 C82 -140.8 . . . . ?
C86 N82 C81 C82 47.3 . . . . ?
C83 N82 C81 C82 -79.5 . . . . ?
C88 N82 C81 C82 166.2 . . . . ?
C87 N82 C81 C82 180.0 . . . . ?
N81 N82 C81 C85 12.9 . . . . ?
C86 N82 C81 C85 -158.9 . . . . ?
C83 N82 C81 C85 74.3 . . . . ?
C88 N82 C81 C85 -40.0 . . . . ?
C87 N82 C81 C85 -26.2 . . . . ?
C86 N82 C81 N81 -171.8 . . . . ?
C83 N82 C81 N81 61.4 . . . . ?
C88 N82 C81 N81 -53.0 . . . . ?
C87 N82 C81 N81 -39.2 . . . . ?
C85 N81 C81 N82 162.6 . . . . ?
C87 N81 C81 N82 73.0 . . . . ?
C88 N81 C81 N82 77.4 . . . . ?
C83 N81 C81 N82 -64.0 . . . . ?
C82 N81 C81 N82 -14.8 . . . . ?
C84 N81 C81 N82 -109.6 . . . . ?
N82 N81 C81 C82 14.8 . . . . ?
C85 N81 C81 C82 177.4 . . . . ?
C87 N81 C81 C82 87.9 . . . . ?
C88 N81 C81 C82 92.2 . . . . ?
C83 N81 C81 C82 -49.2 . . . . ?
C84 N81 C81 C82 -94.8 . . . . ?
N82 N81 C81 C85 -162.6 . . . . ?
C87 N81 C81 C85 -89.5 . . . . ?
C88 N81 C81 C85 -85.2 . . . . ?
C83 N81 C81 C85 133.4 . . . . ?
C82 N81 C81 C85 -177.4 . . . . ?
C84 N81 C81 C85 87.8 . . . . ?
N82 N81 C82 C86 38.1 . . . . ?
C85 N81 C82 C86 121.1 . . . . ?
C87 N81 C82 C86 -0.3 . . . . ?
C88 N81 C82 C86 22.7 . . . . ?
C83 N81 C82 C86 -111.9 . . . . ?
C84 N81 C82 C86 -121.3 . . . . ?
C81 N81 C82 C86 123.8 . . . . ?
N82 N81 C82 C81 -85.7 . . . . ?
C85 N81 C82 C81 -2.6 . . . . ?
C87 N81 C82 C81 -124.1 . . . . ?
C88 N81 C82 C81 -101.1 . . . . ?
C83 N81 C82 C81 124.3 . . . . ?
C84 N81 C82 C81 114.9 . . . . ?
N82 N81 C82 C83 150.0 . . . . ?
C85 N81 C82 C83 -127.0 . . . . ?
C87 N81 C82 C83 111.6 . . . . ?
C88 N81 C82 C83 134.6 . . . . ?
C84 N81 C82 C83 -9.5 . . . . ?
C81 N81 C82 C83 -124.3 . . . . ?
N82 C81 C82 C86 -102.3 . . . . ?
C85 C81 C82 C86 -128.6 . . . . ?
N81 C81 C82 C86 -130.6 . . . . ?
N82 C81 C82 N81 28.3 . . . . ?
C85 C81 C82 N81 2.0 . . . . ?
N82 C81 C82 C83 74.8 . . . . ?
C85 C81 C82 C83 48.5 . . . . ?
N81 C81 C82 C83 46.5 . . . . ?
N82 N81 C83 C84 -174.2 . . . . ?
C85 N81 C83 C84 -62.1 . . . . ?
C87 N81 C83 C84 92.2 . . . . ?
C88 N81 C83 C84 113.0 . . . . ?
C82 N81 C83 C84 -168.0 . . . . ?
C81 N81 C83 C84 -124.5 . . . . ?
N82 N81 C83 C82 -6.2 . . . . ?
C85 N81 C83 C82 105.9 . . . . ?
C87 N81 C83 C82 -99.8 . . . . ?
C88 N81 C83 C82 -79.0 . . . . ?
C84 N81 C83 C82 168.0 . . . . ?
C81 N81 C83 C82 43.5 . . . . ?
C85 N81 C83 N82 112.2 . . . . ?
C87 N81 C83 N82 -93.6 . . . . ?
C88 N81 C83 N82 -72.7 . . . . ?
C82 N81 C83 N82 6.2 . . . . ?
C84 N81 C83 N82 174.2 . . . . ?
C81 N81 C83 N82 49.7 . . . . ?
C86 C82 C83 C84 135.5 . . . . ?
N81 C82 C83 C84 14.6 . . . . ?
C81 C82 C83 C84 -41.5 . . . . ?
C86 C82 C83 N81 120.9 . . . . ?
C81 C82 C83 N81 -56.1 . . . . ?
C86 C82 C83 N82 107.5 . . . . ?
N81 C82 C83 N82 -13.3 . . . . ?
C81 C82 C83 N82 -69.5 . . . . ?
N81 N82 C83 C84 5.9 . . . . ?
C81 N82 C83 C84 -72.3 . . . . ?
C86 N82 C83 C84 159.4 . . . . ?
C88 N82 C83 C84 41.4 . . . . ?
C87 N82 C83 C84 47.5 . . . . ?
C81 N82 C83 N81 -78.2 . . . . ?
C86 N82 C83 N81 153.5 . . . . ?
C88 N82 C83 N81 35.5 . . . . ?
C87 N82 C83 N81 41.6 . . . . ?
N81 N82 C83 C82 162.6 . . . . ?
C81 N82 C83 C82 84.4 . . . . ?
C86 N82 C83 C82 -44.0 . . . . ?
C88 N82 C83 C82 -161.9 . . . . ?
C87 N82 C83 C82 -155.9 . . . . ?
C82 C83 C84 N81 -13.1 . . . . ?
N82 C83 C84 N81 -4.1 . . . . ?
N82 N81 C84 C83 6.6 . . . . ?
C85 N81 C84 C83 138.6 . . . . ?
C87 N81 C84 C83 -109.4 . . . . ?
C88 N81 C84 C83 -116.4 . . . . ?
C82 N81 C84 C83 11.6 . . . . ?
C81 N81 C84 C83 72.8 . . . . ?
N82 N81 C85 C81 15.9 . . . . ?
C87 N81 C85 C81 125.6 . . . . ?
C88 N81 C85 C81 105.4 . . . . ?
C83 N81 C85 C81 -78.1 . . . . ?
C82 N81 C85 C81 2.4 . . . . ?
C84 N81 C85 C81 -119.8 . . . . ?
N82 N81 C85 C88 -89.5 . . . . ?
C87 N81 C85 C88 20.2 . . . . ?
C83 N81 C85 C88 176.5 . . . . ?
C82 N81 C85 C88 -103.0 . . . . ?
C84 N81 C85 C88 134.8 . . . . ?
C81 N81 C85 C88 -105.4 . . . . ?
N82 C81 C85 N81 -10.2 . . . . ?
C82 C81 C85 N81 -2.1 . . . . ?
N82 C81 C85 C88 32.0 . . . . ?
C82 C81 C85 C88 40.1 . . . . ?
N81 C81 C85 C88 42.2 . . . . ?
N81 C82 C86 N82 -17.4 . . . . ?
C81 C82 C86 N82 83.2 . . . . ?
C83 C82 C86 N82 -93.3 . . . . ?
N81 N82 C86 C82 132.7 . . . . ?
C81 N82 C86 C82 -67.1 . . . . ?
C83 N82 C86 C82 59.3 . . . . ?
C88 N82 C86 C82 175.9 . . . . ?
C87 N82 C86 C82 156.8 . . . . ?
N82 N81 C87 C88 63.1 . . . . ?
C85 N81 C87 C88 -57.9 . . . . ?
C83 N81 C87 C88 141.4 . . . . ?
C82 N81 C87 C88 70.7 . . . . ?
C84 N81 C87 C88 -167.3 . . . . ?
C81 N81 C87 C88 10.3 . . . . ?
C85 N81 C87 N82 -121.0 . . . . ?
C88 N81 C87 N82 -63.1 . . . . ?
C83 N81 C87 N82 78.3 . . . . ?
C82 N81 C87 N82 7.6 . . . . ?
C84 N81 C87 N82 129.6 . . . . ?
C81 N81 C87 N82 -52.8 . . . . ?
N81 N82 C87 C88 -107.0 . . . . ?
C81 N82 C87 C88 -47.9 . . . . ?
C86 N82 C87 C88 86.4 . . . . ?
C83 N82 C87 C88 -161.0 . . . . ?
C81 N82 C87 N81 59.2 . . . . ?
C86 N82 C87 N81 -166.6 . . . . ?
C83 N82 C87 N81 -53.9 . . . . ?
C88 N82 C87 N81 107.0 . . . . ?
N82 C87 C88 N81 31.9 . . . . ?
N81 C87 C88 N82 -31.9 . . . . ?
N81 C87 C88 C85 35.2 . . . . ?
N82 C87 C88 C85 67.2 . . . . ?
N82 N81 C88 C87 -118.5 . . . . ?
C85 N81 C88 C87 125.4 . . . . ?
C83 N81 C88 C87 -51.0 . . . . ?
C82 N81 C88 C87 -115.3 . . . . ?
C84 N81 C88 C87 16.4 . . . . ?
C81 N81 C88 C87 -171.7 . . . . ?
C85 N81 C88 N82 -116.1 . . . . ?
C87 N81 C88 N82 118.5 . . . . ?
C83 N81 C88 N82 67.5 . . . . ?
C82 N81 C88 N82 3.2 . . . . ?
C84 N81 C88 N82 134.9 . . . . ?
C81 N81 C88 N82 -53.2 . . . . ?
N82 N81 C88 C85 116.1 . . . . ?
C87 N81 C88 C85 -125.4 . . . . ?
C83 N81 C88 C85 -176.4 . . . . ?
C82 N81 C88 C85 119.3 . . . . ?
C84 N81 C88 C85 -109.0 . . . . ?
C81 N81 C88 C85 62.9 . . . . ?
N81 N82 C88 C87 59.5 . . . . ?
C81 N82 C88 C87 137.2 . . . . ?
C86 N82 C88 C87 -100.0 . . . . ?
C83 N82 C88 C87 19.9 . . . . ?
C81 N82 C88 N81 77.8 . . . . ?
C86 N82 C88 N81 -159.5 . . . . ?
C83 N82 C88 N81 -39.6 . . . . ?
C87 N82 C88 N81 -59.5 . . . . ?
N81 N82 C88 C85 -42.4 . . . . ?
C81 N82 C88 C85 35.3 . . . . ?
C86 N82 C88 C85 158.0 . . . . ?
C83 N82 C88 C85 -82.1 . . . . ?
C87 N82 C88 C85 -101.9 . . . . ?
N81 C85 C88 C87 -54.7 . . . . ?
C81 C85 C88 C87 -119.3 . . . . ?
C81 C85 C88 N81 -64.6 . . . . ?
N81 C85 C88 N82 35.9 . . . . ?
C81 C85 C88 N82 -28.7 . . . . ?
C93 N91 C91 C92 32.4 . . . 2_475 ?
C92 N91 C91 C92 -76.9 . . . 2_475 ?
C94 N91 C91 C92 170.4 . . . 2_475 ?
C93 N91 C92 C91 -17.0 . . . 2_475 ?
C91 N91 C92 C91 92.7 . . . 2_475 ?
C94 N91 C92 C91 -151.8 . . . 2_475 ?
C117 N101 N111 C114 25.3 . . . . ?
C113 N101 N111 C114 -19.9 . . . . ?
C112 N101 N111 C114 116.8 . . . . ?
C111 N101 N111 C114 -125.1 . . . . ?
C115 N101 N111 C114 128.2 . . . . ?
C117 N101 N111 C115 -102.8 . . . . ?
C113 N101 N111 C115 -148.1 . . . . ?
C112 N101 N111 C115 -11.4 . . . . ?
C111 N101 N111 C115 106.8 . . . . ?
C114 N101 N111 C115 -128.2 . . . . ?
C117 N101 N111 C111 150.4 . . . . ?
C113 N101 N111 C111 105.2 . . . . ?
C112 N101 N111 C111 -118.1 . . . . ?
C114 N101 N111 C111 125.1 . . . . ?
C115 N101 N111 C111 -106.8 . . . . ?
C117 N101 N111 C116 42.5 . . . . ?
C113 N101 N111 C116 -2.7 . . . . ?
C112 N101 N111 C116 134.0 . . . . ?
C111 N101 N111 C116 -107.9 . . . . ?
C114 N101 N111 C116 17.2 . . . . ?
C115 N101 N111 C116 145.4 . . . . ?
C113 N101 N111 C117 -45.2 . . . . ?
C112 N101 N111 C117 91.4 . . . . ?
C111 N101 N111 C117 -150.4 . . . . ?
C114 N101 N111 C117 -25.3 . . . . ?
C115 N101 N111 C117 102.8 . . . . ?
C117 N101 N111 C112 -91.4 . . . . ?
C113 N101 N111 C112 -136.7 . . . . ?
C111 N101 N111 C112 118.1 . . . . ?
C114 N101 N111 C112 -116.8 . . . . ?
C115 N101 N111 C112 11.4 . . . . ?
C114 N111 C111 N101 74.5 . . . . ?
C115 N111 C111 N101 -101.3 . . . . ?
C116 N111 C111 N101 136.1 . . . . ?
C117 N111 C111 N101 17.7 . . . . ?
C112 N111 C111 N101 -62.2 . . . . ?
C117 N101 C111 N111 -102.1 . . . . ?
C113 N101 C111 N111 -168.7 . . . . ?
C112 N101 C111 N111 67.9 . . . . ?
C114 N101 C111 N111 -49.8 . . . . ?
C115 N101 C111 N111 46.4 . . . . ?
N111 N101 C112 C115 17.1 . . . . ?
C117 N101 C112 C115 129.1 . . . . ?
C113 N101 C112 C115 -170.7 . . . . ?
C111 N101 C112 C115 -46.2 . . . . ?
C114 N101 C112 C115 72.7 . . . . ?
C117 N101 C112 N111 112.0 . . . . ?
C113 N101 C112 N111 172.1 . . . . ?
C111 N101 C112 N111 -63.4 . . . . ?
C114 N101 C112 N111 55.5 . . . . ?
C115 N101 C112 N111 -17.1 . . . . ?
N111 N101 C112 C117 -112.0 . . . . ?
C113 N101 C112 C117 60.2 . . . . ?
C111 N101 C112 C117 -175.3 . . . . ?
C114 N101 C112 C117 -56.4 . . . . ?
C115 N101 C112 C117 -129.1 . . . . ?
N101 N111 C112 C115 -161.4 . . . . ?
C114 N111 C112 C115 123.8 . . . . ?
C111 N111 C112 C115 -95.2 . . . . ?
C116 N111 C112 C115 61.0 . . . . ?
C117 N111 C112 C115 161.2 . . . . ?
C114 N111 C112 N101 -74.8 . . . . ?
C115 N111 C112 N101 161.4 . . . . ?
C111 N111 C112 N101 66.2 . . . . ?
C116 N111 C112 N101 -137.6 . . . . ?
C117 N111 C112 N101 -37.4 . . . . ?
N101 N111 C112 C117 37.4 . . . . ?
C114 N111 C112 C117 -37.4 . . . . ?
C115 N111 C112 C117 -161.2 . . . . ?
C111 N111 C112 C117 103.6 . . . . ?
C116 N111 C112 C117 -100.2 . . . . ?
N111 N101 C113 C117 49.2 . . . . ?
C112 N101 C113 C117 -85.3 . . . . ?
C111 N101 C113 C117 150.4 . . . . ?
C114 N101 C113 C117 30.8 . . . . ?
C115 N101 C113 C117 -92.6 . . . . ?
N101 N111 C114 C117 -18.3 . . . . ?
C115 N111 C114 C117 86.4 . . . . ?
C111 N111 C114 C117 -88.5 . . . . ?
C116 N111 C114 C117 175.8 . . . . ?
C112 N111 C114 C117 47.3 . . . . ?
N101 N111 C114 C116 165.9 . . . . ?
C115 N111 C114 C116 -89.4 . . . . ?
C111 N111 C114 C116 95.7 . . . . ?
C117 N111 C114 C116 -175.8 . . . . ?
C112 N111 C114 C116 -128.5 . . . . ?
C115 N111 C114 N101 104.8 . . . . ?
C111 N111 C114 N101 -70.2 . . . . ?
C116 N111 C114 N101 -165.9 . . . . ?
C117 N111 C114 N101 18.3 . . . . ?
C112 N111 C114 N101 65.6 . . . . ?
N111 N101 C114 C117 151.7 . . . . ?
C113 N101 C114 C117 -32.2 . . . . ?
C112 N101 C114 C117 85.8 . . . . ?
C111 N101 C114 C117 -153.7 . . . . ?
C115 N101 C114 C117 114.9 . . . . ?
N111 N101 C114 C116 -13.2 . . . . ?
C117 N101 C114 C116 -164.8 . . . . ?
C113 N101 C114 C116 163.0 . . . . ?
C112 N101 C114 C116 -79.0 . . . . ?
C111 N101 C114 C116 41.5 . . . . ?
C115 N101 C114 C116 -49.9 . . . . ?
C117 N101 C114 N111 -151.7 . . . . ?
C113 N101 C114 N111 176.2 . . . . ?
C112 N101 C114 N111 -65.9 . . . . ?
C111 N101 C114 N111 54.7 . . . . ?
C115 N101 C114 N111 -36.8 . . . . ?
N101 C112 C115 N111 -9.8 . . . . ?
C117 C112 C115 N111 16.1 . . . . ?
N111 C112 C115 N101 9.8 . . . . ?
C117 C112 C115 N101 25.9 . . . . ?
N101 N111 C115 C112 18.1 . . . . ?
C114 N111 C115 C112 -76.9 . . . . ?
C111 N111 C115 C112 98.6 . . . . ?
C116 N111 C115 C112 -137.8 . . . . ?
C117 N111 C115 C112 -19.3 . . . . ?
C114 N111 C115 N101 -94.9 . . . . ?
C111 N111 C115 N101 80.5 . . . . ?
C116 N111 C115 N101 -155.9 . . . . ?
C117 N111 C115 N101 -37.3 . . . . ?
C112 N111 C115 N101 -18.1 . . . . ?
N111 N101 C115 C112 -157.6 . . . . ?
C117 N101 C115 C112 -57.7 . . . . ?
C113 N101 C115 C112 13.5 . . . . ?
C111 N101 C115 C112 137.8 . . . . ?
C114 N101 C115 C112 -113.3 . . . . ?
C117 N101 C115 N111 99.9 . . . . ?
C113 N101 C115 N111 171.2 . . . . ?
C112 N101 C115 N111 157.6 . . . . ?
C111 N101 C115 N111 -64.6 . . . . ?
C114 N101 C115 N111 44.3 . . . . ?
C117 C114 C116 N111 -5.6 . . . . ?
N101 C114 C116 N111 7.8 . . . . ?
N101 N111 C116 C114 -21.1 . . . . ?
C115 N111 C116 C114 123.1 . . . . ?
C111 N111 C116 C114 -114.8 . . . . ?
C117 N111 C116 C114 3.5 . . . . ?
C112 N111 C116 C114 89.2 . . . . ?
N111 N101 C117 C113 -171.1 . . . . ?
C112 N101 C117 C113 109.5 . . . . ?
C111 N101 C117 C113 -79.9 . . . . ?
C114 N101 C117 C113 -144.1 . . . . ?
C115 N101 C117 C113 135.0 . . . . ?
N111 N101 C117 C114 -27.0 . . . . ?
C113 N101 C117 C114 144.1 . . . . ?
C112 N101 C117 C114 -106.4 . . . . ?
C111 N101 C117 C114 64.2 . . . . ?
C115 N101 C117 C114 -80.9 . . . . ?
C113 N101 C117 N111 171.1 . . . . ?
C112 N101 C117 N111 -79.4 . . . . ?
C111 N101 C117 N111 91.3 . . . . ?
C114 N101 C117 N111 27.0 . . . . ?
C115 N101 C117 N111 -53.9 . . . . ?
N111 N101 C117 C112 79.4 . . . . ?
C113 N101 C117 C112 -109.5 . . . . ?
C111 N101 C117 C112 170.7 . . . . ?
C114 N101 C117 C112 106.4 . . . . ?
C115 N101 C117 C112 25.5 . . . . ?
N101 C113 C117 C114 -69.0 . . . . ?
N101 C113 C117 N111 -4.9 . . . . ?
N101 C113 C117 C112 50.0 . . . . ?
C116 C114 C117 N101 21.8 . . . . ?
N111 C114 C117 N101 16.2 . . . . ?
C116 C114 C117 C113 88.7 . . . . ?
N111 C114 C117 C113 83.1 . . . . ?
N101 C114 C117 C113 66.9 . . . . ?
C116 C114 C117 N111 5.6 . . . . ?
N101 C114 C117 N111 -16.2 . . . . ?
C116 C114 C117 C112 -29.7 . . . . ?
N111 C114 C117 C112 -35.3 . . . . ?
N101 C114 C117 C112 -51.5 . . . . ?
C114 N111 C117 N101 -147.7 . . . . ?
C115 N111 C117 N101 88.6 . . . . ?
C111 N111 C117 N101 -30.3 . . . . ?
C116 N111 C117 N101 -151.3 . . . . ?
C112 N111 C117 N101 76.8 . . . . ?
N101 N111 C117 C113 9.3 . . . . ?
C114 N111 C117 C113 -138.4 . . . . ?
C115 N111 C117 C113 97.9 . . . . ?
C111 N111 C117 C113 -21.0 . . . . ?
C116 N111 C117 C113 -142.1 . . . . ?
C112 N111 C117 C113 86.1 . . . . ?
N101 N111 C117 C114 147.7 . . . . ?
C115 N111 C117 C114 -123.7 . . . . ?
C111 N111 C117 C114 117.5 . . . . ?
C116 N111 C117 C114 -3.6 . . . . ?
C112 N111 C117 C114 -135.5 . . . . ?
N101 N111 C117 C112 -76.8 . . . . ?
C114 N111 C117 C112 135.5 . . . . ?
C115 N111 C117 C112 11.8 . . . . ?
C111 N111 C117 C112 -107.1 . . . . ?
C116 N111 C117 C112 131.8 . . . . ?
C115 C112 C117 N101 -58.2 . . . . ?
N111 C112 C117 N101 -39.2 . . . . ?
C115 C112 C117 C113 -127.9 . . . . ?
N101 C112 C117 C113 -69.7 . . . . ?
N111 C112 C117 C113 -108.9 . . . . ?
C115 C112 C117 C114 18.3 . . . . ?
N101 C112 C117 C114 76.5 . . . . ?
N111 C112 C117 C114 37.2 . . . . ?
C115 C112 C117 N111 -19.0 . . . . ?
N101 C112 C117 N111 39.2 . . . . ?
O76 O70 O76 O70 0.0 2_576 . . 2_576 ?
